data_7043843
loop_
_publ_author_name
'Ciborska, Anna'
'Hnatejko, Zbigniew'
'Kazimierczuk, Katarzyna'
'Mielcarek, Agnieszka'
'Wi\'sniewska, Aleksandra'
'Do\/l\;ega, Anna'

_publ_section_title
;
 Silver complexes stabilized by large silanethiolate ligands -- crystal
 structures and luminescence properties
;
_journal_name_full 'Dalton Trans.'
_journal_paper_doi 10.1039/C7DT00740J
_journal_year 2017
_chemical_formula_moiety 'C222  H348  Ag6  N4  O23  S8  Si8'
_chemical_formula_sum 'C222 H348 Ag6 N4 O23 S8 Si8'
_chemical_formula_weight 4569.44
_space_group_IT_number 2
_symmetry_cell_setting triclinic
_symmetry_Int_Tables_number 2
_symmetry_space_group_name_Hall '-P 1'
_symmetry_space_group_name_H-M 'P -1'
_atom_sites_solution_hydrogens geom
_audit_creation_date 2016-11-23T23:52:04-00:00
_audit_creation_method 'WinGX routine CIF_UPDATE'
_audit_update_record
;
2017-07-16 deposited with the CCDC.
2017-07-27 downloaded from the CCDC.
;
_cell_angle_alpha 108.21(2)
_cell_angle_beta 101.15(2)
_cell_angle_gamma 98.54(2)
_cell_formula_units_Z 1
_cell_length_a 15.740(4)
_cell_length_b 18.567(5)
_cell_length_c 23.991(8)
_cell_measurement_reflns_used 804
_cell_measurement_temperature 120(2)
_cell_measurement_theta_max 17.52
_cell_measurement_theta_min 3.39
_cell_measurement_wavelength 0.71073
_cell_volume 6368(3)
_computing_cell_refinement 'STOE X-AREA'
_computing_data_collection 'STOE X-AREA'
_computing_data_reduction 'STOE X-RED'
_computing_molecular_graphics 'OLEX (Dolomanov, 2009)'
_computing_publication_material
;         
WinGX (Farrugia, 2012)
PLATON (Spek, 2015)
;
_computing_structure_refinement 'SHELXL-2014/7 (Sheldrick, 2014)'
_diffrn_ambient_temperature 120(2)
_diffrn_detector 'image plate (34 cm diameter)'
_diffrn_detector_area_resol_mean 6.67
_diffrn_detector_type STOE
_diffrn_measured_fraction_theta_full 0.988
_diffrn_measured_fraction_theta_max 0.988
_diffrn_measurement_device '2-circle goniometer'
_diffrn_measurement_device_type 'STOE IPDS 2T'
_diffrn_measurement_method 'rotation method'
_diffrn_radiation_monochromator 'parabolic x-ray mirror'
_diffrn_radiation_type MoK\a
_diffrn_radiation_wavelength 0.71073
_diffrn_reflns_av_R_equivalents 0.053
_diffrn_reflns_av_unetI/netI 0.0621
_diffrn_reflns_Laue_measured_fraction_full 0.988
_diffrn_reflns_Laue_measured_fraction_max 0.988
_diffrn_reflns_limit_h_max 18
_diffrn_reflns_limit_h_min -19
_diffrn_reflns_limit_k_max 22
_diffrn_reflns_limit_k_min -22
_diffrn_reflns_limit_l_max 29
_diffrn_reflns_limit_l_min -29
_diffrn_reflns_number 51125
_diffrn_reflns_point_group_measured_fraction_full 0.988
_diffrn_reflns_point_group_measured_fraction_max 0.988
_diffrn_reflns_theta_full 26
_diffrn_reflns_theta_max 26
_diffrn_reflns_theta_min 2.44
_diffrn_source 'GeniX Mo, 0.05 x 0.05 mm2 microfocus'
_exptl_absorpt_coefficient_mu 0.611
_exptl_absorpt_correction_T_max 0.9677
_exptl_absorpt_correction_T_min 0.9417
_exptl_absorpt_process_details
;
STOE X-Red32, absorption correction by Gaussian integration, analogous to
P. Coppens, "The Evaluation of Absorption and Extinction in Single-Crystal
        Structure Analysis", published in
        F. R. Ahmed (Editor), "Crystallographic Computing",
        Munksgaard, Copenhagen (1970), 255 - 270
;
_exptl_crystal_colour colourless
_exptl_crystal_density_diffrn 1.191
_exptl_crystal_description block
_exptl_crystal_F_000 2414
_exptl_crystal_size_max 0.2
_exptl_crystal_size_mid 0.163
_exptl_crystal_size_min 0.11
_platon_squeeze_details
;
TITL acibo_14 in P-1 #2
CELL   15.7400   18.5670   23.9910    108.21    101.15     98.54
SPGR P-1
# Solvent Accessible Volume =     460.8
# Electrons Found in S.A.V. =      42.0
# Note: Atoms in Void as Cxxx and Qxxx all others
C101 0.500 0.500 0.000 !       2.31 eA-3
C102 0.549 0.568 0.008 !       1.82 eA-3
Q103 0.172 0.253 0.158 !       1.62 eA-3
Q104 0.445 0.469 0.281 !       1.60 eA-3
Q105 0.817 0.826 0.241 !       1.56 eA-3
C106 0.588 0.580 0.016 !       1.49 eA-3
Q107 0.200 0.360 0.305 !       1.44 eA-3
Q108 0.409 0.393 0.131 !       1.43 eA-3
Q109 0.501 0.455 0.225 !       1.43 eA-3
Q110 0.408 0.403 0.176 !       1.39 eA-3
Q111 0.925 0.451 0.368 !       1.29 eA-3
Q112 0.245 0.185 0.305 !       1.25 eA-3
C113 0.552 0.709 0.044 !       1.24 eA-3
C114 0.703 0.704 0.087 !       1.23 eA-3
Q115 0.953 0.406 0.198 !       1.23 eA-3
C116 0.560 0.559 0.071 !       1.22 eA-3
C117 0.675 0.701 0.071 !       1.20 eA-3
C118 0.516 0.610 0.016 !       1.19 eA-3
Q119 0.298 0.265 0.255 !       1.19 eA-3
C120 0.757 0.735 0.068 !       1.19 eA-3
Q121 0.187 0.251 0.097 !       1.19 eA-3
Q122 0.512 0.449 0.276 !       1.18 eA-3
Q123 0.972 0.262 0.414 !       1.17 eA-3
Q124 0.271 0.171 0.269 !       1.17 eA-3
Q125 0.985 0.464 0.326 !       1.16 eA-3
C126 0.595 0.683 0.053 !       1.15 eA-3
Q127 0.920 0.456 0.195 !       1.15 eA-3
Q128 0.048 0.250 0.060 !       1.15 eA-3
Q129 0.313 0.265 0.331 !       1.14 eA-3
C130 0.810 0.783 0.147 !       1.13 eA-3
Q131 0.813 0.815 0.192 !       1.13 eA-3
Q132 0.077 0.544 0.298 !       1.11 eA-3
Q133 0.893 0.362 0.368 !       1.11 eA-3
C134 0.558 0.626 0.017 !       1.10 eA-3
Q135 0.485 0.480 0.359 !       1.09 eA-3
C136 0.608 0.691 0.033 !       1.09 eA-3
Q137 0.388 0.357 0.147 !       1.09 eA-3
Q138 0.693 0.792 0.281 !       1.09 eA-3
Q139 0.288 0.280 0.206 !       1.08 eA-3
Q140 0.130 0.502 0.241 !       1.08 eA-3
Q141 0.470 0.422 0.261 !       1.08 eA-3
Q142 0.930 0.512 0.276 !       1.07 eA-3
C143 0.663 0.673 0.047 !       1.07 eA-3
Q144 0.052 0.217 0.111 !       1.05 eA-3
Q145 0.157 0.158 0.261 !       1.05 eA-3
Q146 0.983 0.485 0.256 !       1.04 eA-3
Q147 0.294 0.281 0.147 !       1.04 eA-3
Q148 0.667 0.701 0.328 !       1.04 eA-3
Q149 0.027 0.377 0.322 !       1.04 eA-3
Q150 0.186 0.140 0.264 !       1.04 eA-3
C151 0.635 0.641 0.033 !       1.04 eA-3
Q152 0.233 0.221 0.149 !       1.03 eA-3
Q153 0.562 0.754 0.023 !       1.03 eA-3
Q154 0.542 0.830 0.201 !       1.03 eA-3
Q155 0.761 0.140 0.068 !       1.03 eA-3
Q156 0.473 0.520 0.271 !       1.03 eA-3
Q157 0.495 0.496 0.317 !       1.02 eA-3
Q158 0.301 0.532 0.413 !       1.02 eA-3
C159 0.764 0.736 0.106 !       1.02 eA-3
Q160 0.028 0.207 0.149 !       1.02 eA-3
Q161 0.076 0.250 0.172 !       1.01 eA-3
C162 1.000 0.108 0.047 !       1.01 eA-3
Q163 0.613 0.892 0.276 !       1.01 eA-3
Q164 0.847 0.340 0.252 !       1.01 eA-3
C165 0.457 0.357 0.018 !       1.00 eA-3
Q166 0.441 0.472 0.221 !       1.00 eA-3
Q167 0.171 0.173 0.372 !       1.00 eA-3
Q168 0.950 0.326 0.429 !       0.99 eA-3
Q169 0.663 0.795 0.330 !       0.99 eA-3
Q170 0.140 0.403 0.365 !       0.99 eA-3
Q171 0.973 0.360 0.385 !       0.98 eA-3
Q172 0.661 0.858 0.381 !       0.98 eA-3
Q173 0.943 0.407 0.413 !       0.98 eA-3
Q174 0.817 0.297 0.421 !       0.98 eA-3
Q175 0.141 0.152 0.308 !       0.97 eA-3
Q176 0.283 0.298 0.095 !       0.97 eA-3
Q177 0.779 0.220 0.333 !       0.97 eA-3
Q178 0.138 0.270 0.096 !       0.97 eA-3
Q179 0.015 0.390 0.189 !       0.97 eA-3
Q180 0.013 0.220 0.204 !       0.97 eA-3
Q181 0.623 0.795 0.076 !       0.97 eA-3
Q182 0.404 0.417 0.235 !       0.97 eA-3
Q183 0.030 0.049 0.111 !       0.96 eA-3
Q184 0.923 0.420 0.252 !       0.96 eA-3
Q185 0.297 0.455 0.263 !       0.96 eA-3
Q186 0.286 0.456 0.357 !       0.96 eA-3
Q187 0.873 0.439 0.297 !       0.95 eA-3
Q188 0.497 0.324 0.246 !       0.94 eA-3
Q189 0.320 0.376 0.315 !       0.94 eA-3
Q190 0.346 0.326 0.160 !       0.94 eA-3
Q191 0.027 0.484 0.246 !       0.94 eA-3
Q192 0.985 0.221 0.095 !       0.93 eA-3
Q193 0.093 0.188 0.110 !       0.93 eA-3
Q194 0.082 0.209 0.054 !       0.93 eA-3
Q195 0.858 0.239 0.375 !       0.92 eA-3
Q196 0.310 0.324 0.070 !       0.92 eA-3
Q197 0.953 0.154 0.058 !       0.92 eA-3
Q198 0.471 0.486 0.403 !       0.92 eA-3
Q199 0.169 0.082 0.165 !       0.91 eA-3
;
_refine_diff_density_max 1.079
_refine_diff_density_min -1.831
_refine_diff_density_rms 0.225
_refine_ls_extinction_method none
_refine_ls_goodness_of_fit_ref 1.002
_refine_ls_hydrogen_treatment constr
_refine_ls_matrix_type full
_refine_ls_number_constraints 0
_refine_ls_number_parameters 1238
_refine_ls_number_reflns 24722
_refine_ls_number_restraints 1
_refine_ls_restrained_S_all 1.002
_refine_ls_R_factor_all 0.0934
_refine_ls_R_factor_gt 0.0581
_refine_ls_shift/su_max 0.001
_refine_ls_shift/su_mean 0
_refine_ls_structure_factor_coef Fsqd
_refine_ls_weighting_details 'w=1/[\s^2^(Fo^2^)+(0.2000P)^2^] where P=(Fo^2^+2Fc^2^)/3'
_refine_ls_weighting_scheme calc
_refine_ls_wR_factor_gt 0.1729
_refine_ls_wR_factor_ref 0.2577
_reflns_Friedel_coverage 0
_reflns_number_gt 16918
_reflns_number_total 24722
_reflns_threshold_expression 'I > 2\s(I)'
_cod_data_source_file c7dt00740j2.cif
_cod_data_source_block acibo_14_sq
_cod_database_code 7043843
_platon_squeeze_void_probe_radius 1.20

loop_
_symmetry_equiv_pos_as_xyz
'x, y, z'
'-x, -y, -z'

loop_
_atom_site_label
_atom_site_type_symbol
_atom_site_fract_x
_atom_site_fract_y
_atom_site_fract_z
_atom_site_U_iso_or_equiv
_atom_site_adp_type
_atom_site_occupancy
_atom_site_site_symmetry_order
_atom_site_calc_flag
_atom_site_refinement_flags_posn
_atom_site_refinement_flags_adp
_atom_site_refinement_flags_occupancy
_atom_site_disorder_assembly
_atom_site_disorder_group
Ag1 Ag 0.15748(3) 0.36520(2) 0.32310(2) 0.03934(14) Uani 1 1 d . . . . .
Ag2 Ag 0.16177(3) 0.28950(3) 0.19602(2) 0.03492(13) Uani 1 1 d . . . . .
Ag3 Ag -0.00014(3) 0.25253(2) 0.23760(2) 0.03498(13) Uani 1 1 d . . . . .
Si2 Si 0.26083(10) 0.16731(8) 0.26420(6) 0.0263(3) Uani 1 1 d . . . . .
S2 S 0.29771(9) 0.26274(8) 0.24088(7) 0.0341(3) Uani 1 1 d . . . . .
S1 S 0.05277(11) 0.27508(8) 0.34478(7) 0.0363(3) Uani 1 1 d . . . . .
Si4 Si 0.13528(12) 0.50527(8) 0.25720(6) 0.0330(3) Uani 1 1 d . . . . .
Si1 Si 0.11386(9) 0.18150(8) 0.34196(6) 0.0255(3) Uani 1 1 d . . . . .
Si3 Si -0.02771(11) 0.37347(8) 0.15902(6) 0.0318(3) Uani 1 1 d . . . . .
S4 S 0.23278(11) 0.44966(8) 0.28121(7) 0.0375(3) Uani 1 1 d . . . . .
S3 S 0.00838(9) 0.26523(7) 0.14070(6) 0.0312(3) Uani 1 1 d . . . . .
O1 O 0.0371(2) 0.1012(2) 0.31968(17) 0.0291(7) Uani 1 1 d . . . . .
O3 O 0.1838(2) 0.1724(2) 0.30114(16) 0.0304(8) Uani 1 1 d . . . . .
O2 O 0.1721(2) 0.1922(2) 0.40957(16) 0.0300(8) Uani 1 1 d . . . . .
O3AA O -0.0500(3) 0.3954(2) 0.09739(17) 0.0352(9) Uani 1 1 d . . . . .
O4 O 0.3499(3) 0.1535(2) 0.30527(17) 0.0332(8) Uani 1 1 d . . . . .
O7 O -0.1190(3) 0.3706(2) 0.18256(18) 0.0388(9) Uani 1 1 d . . . . .
O9 O 0.1764(3) 0.5718(2) 0.23183(18) 0.0401(9) Uani 1 1 d . . . . .
O10 O 0.0919(3) 0.5497(2) 0.31184(16) 0.0358(9) Uani 1 1 d . . . . .
O5 O 0.2169(3) 0.0831(2) 0.20856(17) 0.0318(8) Uani 1 1 d . . . . .
O8 O 0.0493(3) 0.4470(2) 0.20703(17) 0.0390(9) Uani 1 1 d . . . . .
C6 C -0.1165(4) 0.0835(4) 0.3208(3) 0.0387(13) Uani 1 1 d . . . . .
C4BA C -0.2049(4) 0.0541(4) 0.2869(3) 0.0453(15) Uani 1 1 d . . . . .
H4BA H -0.25 0.0572 0.3069 0.054 Uiso 1 1 calc R U . . .
C4 C -0.2269(4) 0.0206(4) 0.2244(4) 0.0544(18) Uani 1 1 d . . . . .
H4 H -0.2862 0.0013 0.203 0.065 Uiso 1 1 calc R U . . .
C2 C -0.0721(4) 0.0434(4) 0.2243(3) 0.0483(16) Uani 1 1 d . . . . .
C1 C -0.0521(4) 0.0773(3) 0.2879(3) 0.0352(12) Uani 1 1 d . . . . .
C7 C 0.0004(5) 0.0320(5) 0.1904(3) 0.062(2) Uani 1 1 d . . . . .
H7 H 0.0535 0.0722 0.2159 0.075 Uiso 1 1 calc R U . . .
C3 C -0.1615(5) 0.0158(5) 0.1938(4) 0.0575(19) Uani 1 1 d . . . . .
H3 H -0.1774 -0.0065 0.1517 0.069 Uiso 1 1 calc R U . . .
C8 C -0.0210(7) 0.0438(6) 0.1299(5) 0.078(3) Uani 1 1 d . . . . .
H8A H -0.0657 0.0002 0.101 0.118 Uiso 1 1 calc R U . . .
H8B H 0.0317 0.0481 0.1155 0.118 Uiso 1 1 calc R U . . .
H8C H -0.0426 0.0906 0.1348 0.118 Uiso 1 1 calc R U . . .
C13 C 0.1438(4) 0.1739(4) 0.4565(3) 0.0384(13) Uani 1 1 d . . . . .
C30 C 0.5017(4) 0.1935(4) 0.3025(3) 0.0398(13) Uani 1 1 d . . . . .
C26 C 0.4461(4) 0.2643(4) 0.3884(3) 0.0449(15) Uani 1 1 d . . . . .
C10 C -0.0952(4) 0.1206(4) 0.3894(3) 0.0448(15) Uani 1 1 d . . . . .
H10 H -0.0306 0.1392 0.4043 0.054 Uiso 1 1 calc R U . . .
C31 C 0.3737(4) 0.2742(5) 0.4218(3) 0.0525(18) Uani 1 1 d . . . . .
H31 H 0.32 0.2348 0.3963 0.063 Uiso 1 1 calc R U . . .
C14 C 0.1281(5) 0.2324(4) 0.5037(3) 0.0440(14) Uani 1 1 d . . . . .
C22 C 0.1608(5) 0.0333(4) 0.4057(4) 0.0521(18) Uani 1 1 d . . . . .
H22 H 0.1781 0.056 0.3767 0.063 Uiso 1 1 calc R U . . .
C18 C 0.1360(5) 0.0960(4) 0.4543(3) 0.0491(16) Uani 1 1 d . . . . .
C25 C 0.4318(4) 0.2045(3) 0.3314(3) 0.0348(12) Uani 1 1 d . . . . .
C33 C 0.3976(6) 0.2616(6) 0.4818(4) 0.069(2) Uani 1 1 d . . . . .
H33A H 0.4185 0.2144 0.4758 0.104 Uiso 1 1 calc R U . . .
H33B H 0.346 0.2577 0.4974 0.104 Uiso 1 1 calc R U . . .
H33C H 0.4434 0.3047 0.5102 0.104 Uiso 1 1 calc R U . . .
C12 C -0.1361(5) 0.1902(4) 0.4106(3) 0.0482(16) Uani 1 1 d . . . . .
H12A H -0.1173 0.2278 0.393 0.072 Uiso 1 1 calc R U . . .
H12B H -0.1171 0.2134 0.454 0.072 Uiso 1 1 calc R U . . .
H12C H -0.1997 0.1736 0.3981 0.072 Uiso 1 1 calc R U . . .
C11 C -0.1227(7) 0.0622(5) 0.4190(4) 0.068(2) Uani 1 1 d . . . . .
H11A H -0.1861 0.0438 0.4064 0.102 Uiso 1 1 calc R U . . .
H11B H -0.1043 0.087 0.4624 0.102 Uiso 1 1 calc R U . . .
H11C H -0.095 0.0191 0.407 0.102 Uiso 1 1 calc R U . . .
C19 C 0.1452(5) 0.3172(4) 0.5084(3) 0.0520(17) Uani 1 1 d . . . . .
H19 H 0.1638 0.3202 0.4724 0.062 Uiso 1 1 calc R U . . .
C17 C 0.1037(6) 0.0776(5) 0.4999(4) 0.064(2) Uani 1 1 d . . . . .
H17 H 0.0941 0.0265 0.4987 0.076 Uiso 1 1 calc R U . . .
C20 C 0.0616(5) 0.3496(4) 0.5101(3) 0.0546(18) Uani 1 1 d . . . . .
H20A H 0.0162 0.3205 0.4734 0.082 Uiso 1 1 calc R U . . .
H20B H 0.0751 0.4033 0.5136 0.082 Uiso 1 1 calc R U . . .
H20C H 0.0408 0.3455 0.5443 0.082 Uiso 1 1 calc R U . . .
C27 C 0.5296(4) 0.3130(5) 0.4142(3) 0.0560(19) Uani 1 1 d . . . . .
H27 H 0.5402 0.3522 0.4516 0.067 Uiso 1 1 calc R U . . .
C24 C 0.0819(7) -0.0361(4) 0.3709(4) 0.067(2) Uani 1 1 d . . . . .
H24A H 0.0675 -0.0625 0.3976 0.101 Uiso 1 1 calc R U . . .
H24B H 0.0974 -0.0714 0.3376 0.101 Uiso 1 1 calc R U . . .
H24C H 0.0315 -0.018 0.3556 0.101 Uiso 1 1 calc R U . . .
C21 C 0.2210(6) 0.3668(6) 0.5645(4) 0.074(3) Uani 1 1 d . . . . .
H21A H 0.2025 0.3683 0.6006 0.111 Uiso 1 1 calc R U . . .
H21B H 0.2358 0.4187 0.5642 0.111 Uiso 1 1 calc R U . . .
H21C H 0.2722 0.3445 0.5638 0.111 Uiso 1 1 calc R U . . .
C15 C 0.0981(5) 0.2101(5) 0.5486(3) 0.0568(19) Uani 1 1 d . . . . .
H15 H 0.0863 0.2476 0.5805 0.068 Uiso 1 1 calc R U . . .
C28 C 0.5982(5) 0.3048(5) 0.3856(3) 0.059(2) Uani 1 1 d . . . . .
H28 H 0.6535 0.3389 0.4034 0.071 Uiso 1 1 calc R U . . .
C32 C 0.3523(6) 0.3530(6) 0.4316(4) 0.075(3) Uani 1 1 d . . . . .
H32A H 0.4031 0.3927 0.4581 0.112 Uiso 1 1 calc R U . . .
H32B H 0.303 0.3561 0.4497 0.112 Uiso 1 1 calc R U . . .
H32C H 0.3371 0.3603 0.3934 0.112 Uiso 1 1 calc R U . . .
C16 C 0.0858(7) 0.1347(6) 0.5469(4) 0.069(2) Uani 1 1 d . . . . .
H16 H 0.0654 0.1216 0.5771 0.083 Uiso 1 1 calc R U . . .
C23 C 0.2389(7) 0.0076(7) 0.4337(5) 0.082(3) Uani 1 1 d . . . . .
H23A H 0.2869 0.0521 0.456 0.123 Uiso 1 1 calc R U . . .
H23B H 0.2574 -0.0282 0.4024 0.123 Uiso 1 1 calc R U . . .
H23C H 0.2224 -0.0174 0.4608 0.123 Uiso 1 1 calc R U . . .
C29 C 0.5834(4) 0.2452(4) 0.3304(3) 0.0493(16) Uani 1 1 d . . . . .
H29 H 0.6297 0.2397 0.3115 0.059 Uiso 1 1 calc R U . . .
C9 C 0.0238(9) -0.0435(8) 0.1849(6) 0.103(4) Uani 1 1 d . . . . .
H9A H 0.0397 -0.0472 0.2245 0.154 Uiso 1 1 calc R U . . .
H9B H 0.0732 -0.0475 0.167 0.154 Uiso 1 1 calc R U . . .
H9C H -0.0262 -0.0849 0.1598 0.154 Uiso 1 1 calc R U . . .
C37 C 0.2587(4) 0.0344(3) 0.1720(2) 0.0339(12) Uani 1 1 d . . . . .
C38 C 0.2653(4) 0.0422(3) 0.1164(3) 0.0398(13) Uani 1 1 d . . . . .
C40 C 0.3472(5) -0.0620(4) 0.1019(3) 0.0492(16) Uani 1 1 d . . . . .
H40 H 0.3787 -0.093 0.0792 0.059 Uiso 1 1 calc R U . . .
C39 C 0.3121(4) -0.0069(4) 0.0825(3) 0.0450(15) Uani 1 1 d . . . . .
H39 H 0.3196 -0.0022 0.0462 0.054 Uiso 1 1 calc R U . . .
C42 C 0.2892(4) -0.0231(3) 0.1914(3) 0.0369(12) Uani 1 1 d . . . . .
C41 C 0.3347(4) -0.0703(4) 0.1551(3) 0.0452(15) Uani 1 1 d . . . . .
H41 H 0.357 -0.1081 0.1675 0.054 Uiso 1 1 calc R U . . .
C34 C 0.4879(4) 0.1285(4) 0.2411(3) 0.0441(15) Uani 1 1 d . . . . .
H34 H 0.4265 0.0985 0.2292 0.053 Uiso 1 1 calc R U . . .
C35 C 0.5005(5) 0.1620(5) 0.1917(3) 0.0551(18) Uani 1 1 d . . . . .
H35A H 0.4585 0.1938 0.1875 0.083 Uiso 1 1 calc R U . . .
H35B H 0.4911 0.1203 0.1539 0.083 Uiso 1 1 calc R U . . .
H35C H 0.5597 0.1931 0.2028 0.083 Uiso 1 1 calc R U . . .
C36 C 0.5502(4) 0.0725(4) 0.2460(4) 0.0521(17) Uani 1 1 d . . . . .
H36A H 0.6109 0.1003 0.2566 0.078 Uiso 1 1 calc R U . . .
H36B H 0.5378 0.0308 0.2077 0.078 Uiso 1 1 calc R U . . .
H36C H 0.5407 0.0516 0.2767 0.078 Uiso 1 1 calc R U . . .
C63 C -0.1723(4) 0.3065(3) 0.3039(3) 0.0345(12) Uani 1 1 d . . . . .
H63 H -0.1616 0.3249 0.3459 0.041 Uiso 1 1 calc R U . . .
C62 C -0.1383(4) 0.3542(3) 0.2753(3) 0.0323(11) Uani 1 1 d . . . . .
C47 C 0.3618(5) -0.0257(4) 0.2942(3) 0.0466(15) Uani 1 1 d . . . . .
H47A H 0.3947 -0.0622 0.2764 0.07 Uiso 1 1 calc R U . . .
H47B H 0.3495 -0.0342 0.3297 0.07 Uiso 1 1 calc R U . . .
H47C H 0.396 0.0263 0.3055 0.07 Uiso 1 1 calc R U . . .
C54 C -0.1352(5) 0.3070(3) -0.0013(3) 0.0397(13) Uani 1 1 d . . . . .
C64 C -0.2219(4) 0.2319(4) 0.2706(3) 0.0383(13) Uani 1 1 d . . . . .
H64 H -0.2424 0.2002 0.2907 0.046 Uiso 1 1 calc R U . . .
C66 C -0.2085(4) 0.2503(4) 0.1770(3) 0.0409(13) Uani 1 1 d . . . . .
C69 C -0.0473(5) 0.4536(4) 0.3793(3) 0.0504(17) Uani 1 1 d . . . . .
H69C H -0.0968 0.4496 0.397 0.076 Uiso 1 1 calc R U . . .
H69B H -0.0107 0.5053 0.3981 0.076 Uiso 1 1 calc R U . . .
H69A H -0.013 0.4169 0.3856 0.076 Uiso 1 1 calc R U . . .
C61 C -0.1552(4) 0.3240(3) 0.2116(2) 0.0323(11) Uani 1 1 d . . . . .
C59 C -0.0874(6) 0.1780(4) -0.0272(3) 0.0517(17) Uani 1 1 d . . . . .
H59A H -0.105 0.1684 0.0065 0.078 Uiso 1 1 calc R U . . .
H59B H -0.0381 0.1549 -0.0344 0.078 Uiso 1 1 calc R U . . .
H59C H -0.1363 0.1556 -0.0627 0.078 Uiso 1 1 calc R U . . .
C65 C -0.2414(4) 0.2040(4) 0.2082(3) 0.0451(15) Uani 1 1 d . . . . .
H65 H -0.2765 0.1543 0.1866 0.054 Uiso 1 1 calc R U . . .
C58 C -0.0600(5) 0.2664(4) -0.0126(3) 0.0445(15) Uani 1 1 d . . . . .
H58 H -0.0113 0.2881 0.0245 0.053 Uiso 1 1 calc R U . . .
C48 C 0.2158(5) -0.1176(4) 0.2324(3) 0.0489(15) Uani 1 1 d . . . . .
H48A H 0.1629 -0.1243 0.2019 0.073 Uiso 1 1 calc R U . . .
H48B H 0.2 -0.1225 0.268 0.073 Uiso 1 1 calc R U . . .
H48C H 0.2476 -0.1567 0.2172 0.073 Uiso 1 1 calc R U . . .
C43 C 0.2192(5) 0.0952(4) 0.0903(3) 0.0415(13) Uani 1 1 d . . . . .
H43 H 0.1897 0.1235 0.1198 0.05 Uiso 1 1 calc R U . . .
C52 C -0.2829(5) 0.3224(5) -0.0395(3) 0.0540(17) Uani 1 1 d . . . . .
H52 H -0.3358 0.3054 -0.0699 0.065 Uiso 1 1 calc R U . . .
C49 C -0.1272(4) 0.3704(4) 0.0513(2) 0.0382(13) Uani 1 1 d . . . . .
C46 C 0.2748(4) -0.0368(3) 0.2486(3) 0.0367(12) Uani 1 1 d . . . . .
H46 H 0.2431 0.0017 0.2679 0.044 Uiso 1 1 calc R U . . .
C44 C 0.2849(6) 0.1547(5) 0.0785(4) 0.0581(19) Uani 1 1 d . . . . .
H44A H 0.3295 0.1843 0.1155 0.087 Uiso 1 1 calc R U . . .
H44B H 0.2538 0.189 0.0645 0.087 Uiso 1 1 calc R U . . .
H44C H 0.3125 0.1281 0.0483 0.087 Uiso 1 1 calc R U . . .
C50 C -0.1940(5) 0.4119(4) 0.0591(3) 0.0436(14) Uani 1 1 d . . . . .
C67 C -0.0812(5) 0.4361(4) 0.3116(3) 0.0476(16) Uani 1 1 d . . . . .
H67 H -0.0293 0.4421 0.2952 0.057 Uiso 1 1 calc R U . . .
C55 C -0.1804(5) 0.4871(4) 0.1141(3) 0.0482(16) Uani 1 1 d . . . . .
H55 H -0.1347 0.4842 0.147 0.058 Uiso 1 1 calc R U . . .
C53 C -0.2145(5) 0.2838(4) -0.0461(3) 0.0501(16) Uani 1 1 d . . . . .
H53 H -0.2218 0.2415 -0.0813 0.06 Uiso 1 1 calc R U . . .
C60 C -0.0252(5) 0.2830(4) -0.0643(3) 0.0532(17) Uani 1 1 d . . . . .
H60A H -0.0712 0.2605 -0.1015 0.08 Uiso 1 1 calc R U . . .
H60B H 0.0253 0.2606 -0.069 0.08 Uiso 1 1 calc R U . . .
H60C H -0.0082 0.3382 -0.0547 0.08 Uiso 1 1 calc R U . . .
C68 C -0.1313(8) 0.4974(5) 0.3035(4) 0.076(3) Uani 1 1 d . . . . .
H68A H -0.1431 0.494 0.2618 0.113 Uiso 1 1 calc R U . . .
H68B H -0.0961 0.5481 0.329 0.113 Uiso 1 1 calc R U . . .
H68C H -0.1865 0.4889 0.3145 0.113 Uiso 1 1 calc R U . . .
C45 C 0.1478(5) 0.0456(5) 0.0318(3) 0.0576(18) Uani 1 1 d . . . . .
H45A H 0.1759 0.022 0.0008 0.086 Uiso 1 1 calc R U . . .
H45B H 0.1125 0.078 0.0187 0.086 Uiso 1 1 calc R U . . .
H45C H 0.1105 0.0058 0.0394 0.086 Uiso 1 1 calc R U . . .
C56 C -0.1435(10) 0.5571(5) 0.0995(4) 0.099(4) Uani 1 1 d . . . . .
H56A H -0.0922 0.549 0.0843 0.149 Uiso 1 1 calc R U . . .
H56B H -0.1269 0.6026 0.1356 0.149 Uiso 1 1 calc R U . . .
H56C H -0.1879 0.5642 0.0693 0.149 Uiso 1 1 calc R U . . .
C51 C -0.2725(5) 0.3868(4) 0.0126(3) 0.0505(16) Uani 1 1 d . . . . .
H51 H -0.3181 0.4131 0.0165 0.061 Uiso 1 1 calc R U . . .
C57 C -0.2625(8) 0.4942(7) 0.1370(6) 0.109(5) Uani 1 1 d . . . . .
H57A H -0.3053 0.5066 0.1091 0.163 Uiso 1 1 calc R U . . .
H57B H -0.2471 0.5348 0.1761 0.163 Uiso 1 1 calc R U . . .
H57C H -0.2874 0.4458 0.1405 0.163 Uiso 1 1 calc R U . . .
C73 C 0.2522(5) 0.5832(3) 0.2128(3) 0.0430(14) Uani 1 1 d . . . . .
C72 C -0.3250(6) 0.2408(6) 0.0865(4) 0.072(3) Uani 1 1 d . . . . .
H72A H -0.3708 0.2107 0.0966 0.109 Uiso 1 1 calc R U . . .
H72B H -0.3389 0.2286 0.0434 0.109 Uiso 1 1 calc R U . . .
H72C H -0.3213 0.2952 0.1063 0.109 Uiso 1 1 calc R U . . .
C71 C -0.2357(7) 0.1360(6) 0.0783(4) 0.081(3) Uani 1 1 d . . . . .
H71A H -0.1799 0.125 0.0936 0.122 Uiso 1 1 calc R U . . .
H71B H -0.2465 0.1236 0.0353 0.122 Uiso 1 1 calc R U . . .
H71C H -0.2826 0.1053 0.087 0.122 Uiso 1 1 calc R U . . .
C70 C -0.2327(5) 0.2207(5) 0.1082(3) 0.061(2) Uani 1 1 d . . . . .
H70 H -0.1879 0.2503 0.0957 0.073 Uiso 1 1 calc R U . . .
C74 C 0.2508(6) 0.5408(4) 0.1518(3) 0.0537(18) Uani 1 1 d . . . . .
C75 C 0.3264(6) 0.5571(5) 0.1324(3) 0.063(2) Uani 1 1 d . . . . .
H75 H 0.3265 0.5311 0.0925 0.075 Uiso 1 1 calc R U . . .
C78 C 0.3277(5) 0.6397(4) 0.2533(3) 0.0470(15) Uani 1 1 d . . . . .
C82 C 0.3285(5) 0.6875(4) 0.3177(3) 0.0435(14) Uani 1 1 d . . . . .
H82 H 0.274 0.6658 0.3264 0.052 Uiso 1 1 calc R U . . .
C79 C 0.1668(6) 0.4834(4) 0.1078(3) 0.0570(19) Uani 1 1 d . . . . .
H79 H 0.1308 0.4659 0.1322 0.068 Uiso 1 1 calc R U . . .
C83 C 0.4058(6) 0.6861(6) 0.3645(3) 0.064(2) Uani 1 1 d . . . . .
H83A H 0.4041 0.6335 0.3627 0.096 Uiso 1 1 calc R U . . .
H83B H 0.4027 0.7173 0.4041 0.096 Uiso 1 1 calc R U . . .
H83C H 0.4601 0.7067 0.3567 0.096 Uiso 1 1 calc R U . . .
C80 C 0.1145(6) 0.5228(5) 0.0743(4) 0.069(2) Uani 1 1 d . . . . .
H80A H 0.0953 0.5627 0.1022 0.103 Uiso 1 1 calc R U . . .
H80B H 0.0636 0.4858 0.0453 0.103 Uiso 1 1 calc R U . . .
H80C H 0.1504 0.5459 0.0535 0.103 Uiso 1 1 calc R U . . .
C77 C 0.4027(6) 0.6521(5) 0.2311(4) 0.0572(18) Uani 1 1 d . . . . .
H77 H 0.4538 0.6882 0.2567 0.069 Uiso 1 1 calc R U . . .
C76 C 0.4019(6) 0.6112(5) 0.1711(4) 0.062(2) Uani 1 1 d . . . . .
H76 H 0.4521 0.6204 0.1572 0.074 Uiso 1 1 calc R U . . .
C84 C 0.3281(7) 0.7715(5) 0.3231(4) 0.072(2) Uani 1 1 d . . . . .
H84A H 0.3797 0.7933 0.313 0.108 Uiso 1 1 calc R U . . .
H84B H 0.3288 0.8013 0.3639 0.108 Uiso 1 1 calc R U . . .
H84C H 0.2755 0.7728 0.2957 0.108 Uiso 1 1 calc R U . . .
C81 C 0.1871(8) 0.4100(6) 0.0644(5) 0.090(3) Uani 1 1 d . . . . .
H81A H 0.2276 0.4255 0.0429 0.136 Uiso 1 1 calc R U . . .
H81B H 0.1329 0.3776 0.0359 0.136 Uiso 1 1 calc R U . . .
H81C H 0.2134 0.3814 0.0876 0.136 Uiso 1 1 calc R U . . .
C86 C 0.0920(5) 0.6848(3) 0.3349(3) 0.0439(14) Uani 1 1 d . . . . .
N1A N 0.5175(8) 0.4557(7) 0.2519(5) 0.047(3) Uiso 0.502(13) 1 d . . P A 4
H1A H 0.5778 0.4884 0.2653 0.056 Uiso 0.502(13) 1 calc R U P A 4
C85 C 0.1194(4) 0.6264(3) 0.3532(2) 0.0338(12) Uani 1 1 d . . . . .
C91 C 0.0266(4) 0.6686(3) 0.2737(3) 0.0390(13) Uani 1 1 d . . . . .
H91 H 0.0117 0.6125 0.2512 0.047 Uiso 1 1 calc R U . . .
C90 C 0.1729(4) 0.6404(3) 0.4121(3) 0.0397(13) Uani 1 1 d . . . . .
C87 C 0.1242(6) 0.7627(4) 0.3766(3) 0.0536(17) Uani 1 1 d . . . . .
H87 H 0.1073 0.8034 0.3657 0.064 Uiso 1 1 calc R U . . .
C93 C 0.0662(6) 0.7099(5) 0.2350(4) 0.0582(19) Uani 1 1 d . . . . .
H93A H 0.0694 0.7647 0.2519 0.087 Uiso 1 1 calc R U . . .
H93B H 0.0291 0.6895 0.1943 0.087 Uiso 1 1 calc R U . . .
H93C H 0.1248 0.7013 0.2347 0.087 Uiso 1 1 calc R U . . .
C94 C 0.1925(5) 0.5749(4) 0.4340(3) 0.0433(14) Uani 1 1 d . . . . .
H94 H 0.159 0.5256 0.4023 0.052 Uiso 1 1 calc R U . . .
C92 C -0.0588(5) 0.6938(4) 0.2849(3) 0.0544(17) Uani 1 1 d . . . . .
H92A H -0.0839 0.6662 0.3078 0.082 Uiso 1 1 calc R U . . .
H92B H -0.1006 0.6824 0.2467 0.082 Uiso 1 1 calc R U . . .
H92C H -0.0453 0.7487 0.3072 0.082 Uiso 1 1 calc R U . . .
C96 C 0.1626(6) 0.5805(5) 0.4926(3) 0.0566(19) Uani 1 1 d . . . . .
H96A H 0.1964 0.6275 0.5247 0.085 Uiso 1 1 calc R U . . .
H96B H 0.1724 0.5365 0.5037 0.085 Uiso 1 1 calc R U . . .
H96C H 0.1006 0.5809 0.4856 0.085 Uiso 1 1 calc R U . . .
C95 C 0.2911(6) 0.5747(6) 0.4436(3) 0.064(2) Uani 1 1 d . . . . .
H95A H 0.3039 0.5536 0.405 0.095 Uiso 1 1 calc R U . . .
H95B H 0.3058 0.5435 0.4677 0.095 Uiso 1 1 calc R U . . .
H95C H 0.3256 0.627 0.4642 0.095 Uiso 1 1 calc R U . . .
C88 C 0.1803(6) 0.7784(4) 0.4330(3) 0.060(2) Uani 1 1 d . . . . .
H88 H 0.2032 0.8297 0.459 0.072 Uiso 1 1 calc R U . . .
C89 C 0.2024(5) 0.7188(4) 0.4507(3) 0.0512(17) Uani 1 1 d . . . . .
H89 H 0.2382 0.7305 0.4895 0.061 Uiso 1 1 calc R U . . .
C11B C 0.4706(14) 0.4855(14) 0.2993(9) 0.077(4) Uiso 0.502(13) 1 d D . P A 4
H11D H 0.414 0.4486 0.2871 0.093 Uiso 0.502(13) 1 calc R U P A 4
H11E H 0.457 0.5333 0.2954 0.093 Uiso 0.502(13) 1 calc R U P A 4
C12B C 0.5052(15) 0.5032(13) 0.3664(9) 0.077(4) Uiso 0.502(13) 1 d D . P A 4
H12D H 0.5375 0.4651 0.3725 0.116 Uiso 0.502(13) 1 calc R U P A 4
H12E H 0.4563 0.5016 0.3848 0.116 Uiso 0.502(13) 1 calc R U P A 4
H12F H 0.5439 0.554 0.3846 0.116 Uiso 0.502(13) 1 calc R U P A 4
C98B C 0.4013(15) 0.3836(13) 0.1592(11) 0.072(5) Uiso 0.502(13) 1 d . . P A 4
H98A H 0.3715 0.3953 0.1254 0.107 Uiso 0.502(13) 1 calc R U P A 4
H98B H 0.3617 0.3792 0.1844 0.107 Uiso 0.502(13) 1 calc R U P A 4
H98C H 0.4191 0.3353 0.1447 0.107 Uiso 0.502(13) 1 calc R U P A 4
C10B C 0.637(2) 0.412(2) 0.2718(16) 0.132(11) Uiso 0.502(13) 1 d . . P A 4
H10A H 0.6681 0.3703 0.2647 0.197 Uiso 0.502(13) 1 calc R U P A 4
H10B H 0.6652 0.4503 0.3111 0.197 Uiso 0.502(13) 1 calc R U P A 4
H10C H 0.6386 0.4349 0.2413 0.197 Uiso 0.502(13) 1 calc R U P A 4
C97B C 0.4845(17) 0.4496(14) 0.1967(11) 0.091(6) Uiso 0.502(13) 1 d . . P A 4
H97A H 0.5307 0.4426 0.1753 0.109 Uiso 0.502(13) 1 calc R U P A 4
H97B H 0.4696 0.4986 0.1973 0.109 Uiso 0.502(13) 1 calc R U P A 4
N3 N 0.6698(10) 0.8150(9) 0.2990(7) 0.067(4) Uiso 0.5 1 d . . P . .
H3A H 0.6858 0.7656 0.298 0.08 Uiso 0.5 1 calc R U P . .
C106 C 0.5594(17) 0.8561(15) 0.2304(12) 0.097(7) Uiso 0.5 1 d . . P . .
H10D H 0.4987 0.8297 0.2101 0.145 Uiso 0.5 1 calc R U P . .
H10E H 0.5831 0.883 0.2065 0.145 Uiso 0.5 1 calc R U P . .
H10F H 0.5622 0.8928 0.2695 0.145 Uiso 0.5 1 calc R U P . .
C103 C 0.6210(14) 0.8342(13) 0.3440(9) 0.079(5) Uiso 0.5 1 d . . P . .
H10G H 0.5621 0.8003 0.3275 0.095 Uiso 0.5 1 calc R U P . .
H10H H 0.6138 0.887 0.3507 0.095 Uiso 0.5 1 calc R U P . .
C105 C 0.6104(18) 0.8005(16) 0.2379(12) 0.103(7) Uiso 0.5 1 d . . P . .
H10I H 0.6471 0.795 0.2093 0.124 Uiso 0.5 1 calc R U P . .
H10J H 0.5692 0.7508 0.2259 0.124 Uiso 0.5 1 calc R U P . .
C104 C 0.6589(16) 0.8289(14) 0.4036(11) 0.091(6) Uiso 0.5 1 d . . P . .
H10K H 0.6739 0.7792 0.3977 0.137 Uiso 0.5 1 calc R U P . .
H10L H 0.616 0.8344 0.4273 0.137 Uiso 0.5 1 calc R U P . .
H10M H 0.7114 0.8695 0.4245 0.137 Uiso 0.5 1 calc R U P . .
N2A N 0.6715(10) 0.6304(8) 0.2867(7) 0.026(3) Uiso 0.342(8) 1 d . . P B 1
O11A O 0.7313(10) 0.6828(8) 0.2905(6) 0.051(4) Uiso 0.342(8) 1 d . . P B 1
O12A O 0.6795(9) 0.5632(8) 0.2795(6) 0.045(3) Uiso 0.342(8) 1 d . . P B 1
O13A O 0.5932(12) 0.6411(10) 0.2861(8) 0.064(4) Uiso 0.342(8) 1 d . . P B 1
C109 C -0.4944(11) -0.0418(10) 0.0023(8) 0.134(2) Uani 1 1 d . . . . .
H10V H -0.553 -0.0692 0.0003 0.16 Uiso 1 1 calc R U . . .
H10W H -0.4795 -0.07 -0.0346 0.16 Uiso 1 1 calc R U . . .
C111 C -0.4316(11) -0.1324(11) 0.0533(8) 0.134(2) Uani 1 1 d . . . . .
H11H H -0.4445 -0.1673 0.0121 0.2 Uiso 1 1 calc R U . . .
H11I H -0.4764 -0.1476 0.072 0.2 Uiso 1 1 calc R U . . .
H11J H -0.3746 -0.1342 0.0753 0.2 Uiso 1 1 calc R U . . .
C110 C -0.4305(11) -0.0525(11) 0.0541(8) 0.134(2) Uani 1 1 d . . . . .
H11K H -0.3707 -0.029 0.0551 0.16 Uiso 1 1 calc R U . . .
H11L H -0.4426 -0.0232 0.0919 0.16 Uiso 1 1 calc R U . . .
C114 C 0.4801(11) 0.9868(11) 0.5200(8) 0.134(2) Uani 1 1 d . . . . .
H11M H 0.5208 1.016 0.5594 0.16 Uiso 1 1 calc R U . . .
H11N H 0.4282 1.0092 0.5199 0.16 Uiso 1 1 calc R U . . .
C112 C 0.4107(10) 0.8983(11) 0.5680(8) 0.134(2) Uani 1 1 d . . . . .
H11O H 0.4427 0.9316 0.6084 0.2 Uiso 1 1 calc R U . . .
H11P H 0.4116 0.8452 0.5635 0.2 Uiso 1 1 calc R U . . .
H11Q H 0.3503 0.904 0.5607 0.2 Uiso 1 1 calc R U . . .
C113 C 0.4528(11) 0.9200(11) 0.5240(8) 0.134(2) Uani 1 1 d . . . . .
H11R H 0.5044 0.8972 0.5251 0.16 Uiso 1 1 calc R U . . .
H11S H 0.4119 0.8899 0.4848 0.16 Uiso 1 1 calc R U . . .
C99A C 0.5589(12) 0.3871(10) 0.2525(8) 0.060(4) Uiso 0.498(13) 1 d . . P A 3
H99C H 0.6024 0.424 0.2883 0.073 Uiso 0.498(13) 1 calc R U P A 3
H99D H 0.5465 0.341 0.2632 0.073 Uiso 0.498(13) 1 calc R U P A 3
C98A C 0.425(2) 0.3679(17) 0.1487(14) 0.099(9) Uiso 0.498(13) 1 d . . P A 3
H98D H 0.4036 0.3812 0.1138 0.149 Uiso 0.498(13) 1 calc R U P A 3
H98E H 0.3862 0.3214 0.1464 0.149 Uiso 0.498(13) 1 calc R U P A 3
H98F H 0.4838 0.3592 0.1498 0.149 Uiso 0.498(13) 1 calc R U P A 3
C97A C 0.4271(14) 0.4338(12) 0.2057(9) 0.070(5) Uiso 0.498(13) 1 d . . P A 3
H97C H 0.3677 0.4436 0.2018 0.084 Uiso 0.498(13) 1 calc R U P A 3
H97D H 0.4657 0.48 0.2062 0.084 Uiso 0.498(13) 1 calc R U P A 3
C10A C 0.6155(14) 0.3643(13) 0.2194(10) 0.076(5) Uiso 0.498(13) 1 d . . P A 3
H10S H 0.5848 0.3442 0.1771 0.113 Uiso 0.498(13) 1 calc R U P A 3
H10T H 0.6393 0.3244 0.2302 0.113 Uiso 0.498(13) 1 calc R U P A 3
H10U H 0.663 0.4078 0.227 0.113 Uiso 0.498(13) 1 calc R U P A 3
N1B N 0.4572(9) 0.4258(9) 0.2689(6) 0.060(4) Uiso 0.498(13) 1 d . . P A 3
H1B H 0.4141 0.3825 0.2698 0.072 Uiso 0.498(13) 1 calc R U P A 3
C12A C 0.4816(17) 0.4896(15) 0.3864(11) 0.091(7) Uiso 0.498(13) 1 d . . P A 3
H12G H 0.4287 0.4564 0.3864 0.109 Uiso 0.498(13) 1 calc R U P A 3
H12H H 0.4863 0.5417 0.4129 0.109 Uiso 0.498(13) 1 calc R U P A 3
H12I H 0.5325 0.4711 0.4002 0.109 Uiso 0.498(13) 1 calc R U P A 3
O11B O 0.5790(19) 0.5432(17) 0.1754(13) 0.043(7) Uiso 0.158(8) 1 d . . P B 2
N2B N 0.615(2) 0.6115(19) 0.2096(14) 0.037(7) Uiso 0.158(8) 1 d . . P B 2
O12B O 0.629(2) 0.664(2) 0.1881(16) 0.061(9) Uiso 0.158(8) 1 d . . P B 2
O13B O 0.647(3) 0.629(3) 0.267(2) 0.066(11) Uiso 0.158(8) 1 d . . P B 2
C107 C 0.751(2) 0.8710(19) 0.3129(14) 0.119(9) Uiso 0.5 1 d . . P . .
H10N H 0.7858 0.8789 0.3534 0.142 Uiso 0.5 1 calc R U P . .
H10O H 0.7378 0.9203 0.3129 0.142 Uiso 0.5 1 calc R U P . .
C108 C 0.811(2) 0.845(2) 0.2653(16) 0.145(12) Uiso 0.5 1 d . . P . .
H10P H 0.8317 0.8876 0.2537 0.217 Uiso 0.5 1 calc R U P . .
H10Q H 0.7749 0.8022 0.23 0.217 Uiso 0.5 1 calc R U P . .
H10R H 0.8602 0.8284 0.284 0.217 Uiso 0.5 1 calc R U P . .
C11A C 0.478(2) 0.4890(18) 0.3289(15) 0.107(8) Uiso 0.498(13) 1 d . . P A 3
H11F H 0.5352 0.5195 0.3323 0.128 Uiso 0.498(13) 1 calc R U P A 3
H11G H 0.4357 0.5211 0.3229 0.128 Uiso 0.498(13) 1 calc R U P A 3
C99B C 0.5230(15) 0.3735(13) 0.2685(10) 0.078(5) Uiso 0.502(13) 1 d . . P A 4
H99A H 0.4939 0.3248 0.2356 0.094 Uiso 0.502(13) 1 calc R U P A 4
H99B H 0.511 0.3744 0.3068 0.094 Uiso 0.502(13) 1 calc R U P A 4

loop_
_atom_site_aniso_label
_atom_site_aniso_U_11
_atom_site_aniso_U_22
_atom_site_aniso_U_33
_atom_site_aniso_U_23
_atom_site_aniso_U_13
_atom_site_aniso_U_12
Ag1 0.0609(3) 0.0271(2) 0.0305(2) 0.01344(17) 0.0097(2) 0.0065(2)
Ag2 0.0361(2) 0.0410(3) 0.0311(2) 0.01543(18) 0.01077(17) 0.01027(18)
Ag3 0.0375(2) 0.0358(2) 0.0402(2) 0.02120(19) 0.01339(18) 0.01219(18)
Si2 0.0309(7) 0.0226(6) 0.0253(7) 0.0065(5) 0.0093(6) 0.0073(5)
S2 0.0330(7) 0.0312(7) 0.0419(7) 0.0169(6) 0.0114(6) 0.0068(5)
S1 0.0543(9) 0.0320(7) 0.0377(7) 0.0196(6) 0.0245(7) 0.0216(6)
Si4 0.0546(10) 0.0211(7) 0.0232(7) 0.0086(5) 0.0074(6) 0.0099(6)
Si1 0.0315(7) 0.0228(6) 0.0254(7) 0.0094(5) 0.0107(6) 0.0088(5)
Si3 0.0474(9) 0.0253(7) 0.0240(7) 0.0098(6) 0.0102(6) 0.0081(6)
S4 0.0542(9) 0.0266(6) 0.0345(7) 0.0132(6) 0.0131(6) 0.0093(6)
S3 0.0373(7) 0.0243(6) 0.0295(6) 0.0072(5) 0.0046(5) 0.0093(5)
O1 0.0278(18) 0.0233(17) 0.0363(19) 0.0098(15) 0.0086(15) 0.0071(14)
O3 0.0343(19) 0.0291(18) 0.0250(18) 0.0052(15) 0.0095(15) 0.0056(15)
O2 0.035(2) 0.0312(19) 0.0277(18) 0.0132(15) 0.0106(15) 0.0096(16)
O3AA 0.051(2) 0.034(2) 0.0247(18) 0.0129(16) 0.0110(17) 0.0128(18)
O4 0.033(2) 0.033(2) 0.0307(19) 0.0100(16) 0.0069(16) 0.0037(16)
O7 0.057(3) 0.034(2) 0.032(2) 0.0156(17) 0.0159(19) 0.0145(19)
O9 0.061(3) 0.0265(19) 0.031(2) 0.0141(16) 0.0073(19) 0.0039(18)
O10 0.057(3) 0.0236(18) 0.0236(18) 0.0050(15) 0.0044(17) 0.0136(17)
O5 0.038(2) 0.0297(19) 0.0288(18) 0.0088(15) 0.0112(16) 0.0101(16)
O8 0.059(3) 0.0276(19) 0.0253(19) 0.0081(16) 0.0067(18) 0.0032(18)
C6 0.036(3) 0.036(3) 0.049(3) 0.020(3) 0.013(3) 0.011(2)
C4BA 0.031(3) 0.049(4) 0.062(4) 0.022(3) 0.018(3) 0.016(3)
C4 0.023(3) 0.057(4) 0.074(5) 0.011(4) 0.007(3) 0.014(3)
C2 0.031(3) 0.053(4) 0.048(4) 0.001(3) 0.007(3) 0.007(3)
C1 0.036(3) 0.028(3) 0.043(3) 0.013(2) 0.011(2) 0.008(2)
C7 0.035(3) 0.087(6) 0.039(4) -0.008(4) 0.005(3) 0.011(4)
C3 0.035(3) 0.061(4) 0.056(4) 0.000(3) 0.006(3) 0.002(3)
C8 0.087(7) 0.073(6) 0.086(6) 0.026(5) 0.048(6) 0.020(5)
C13 0.041(3) 0.057(4) 0.034(3) 0.028(3) 0.019(2) 0.020(3)
C30 0.030(3) 0.045(3) 0.046(3) 0.012(3) 0.012(2) 0.016(3)
C26 0.035(3) 0.059(4) 0.029(3) 0.006(3) 0.006(2) 0.002(3)
C10 0.035(3) 0.062(4) 0.056(4) 0.039(3) 0.019(3) 0.021(3)
C31 0.039(3) 0.070(5) 0.032(3) -0.002(3) 0.009(3) 0.007(3)
C14 0.052(4) 0.056(4) 0.027(3) 0.014(3) 0.015(3) 0.020(3)
C22 0.068(5) 0.052(4) 0.068(4) 0.040(4) 0.038(4) 0.038(4)
C18 0.062(4) 0.064(4) 0.049(4) 0.040(3) 0.028(3) 0.034(4)
C25 0.030(3) 0.040(3) 0.036(3) 0.014(2) 0.008(2) 0.012(2)
C33 0.074(5) 0.084(6) 0.049(4) 0.017(4) 0.023(4) 0.018(5)
C12 0.054(4) 0.058(4) 0.048(4) 0.027(3) 0.023(3) 0.029(3)
C11 0.091(6) 0.073(5) 0.076(5) 0.050(5) 0.045(5) 0.045(5)
C19 0.059(4) 0.054(4) 0.034(3) 0.003(3) 0.019(3) 0.006(3)
C17 0.088(6) 0.080(5) 0.070(5) 0.060(5) 0.048(5) 0.048(5)
C20 0.067(5) 0.048(4) 0.050(4) 0.008(3) 0.027(4) 0.023(3)
C27 0.036(3) 0.064(5) 0.042(4) -0.008(3) 0.003(3) 0.000(3)
C24 0.106(7) 0.040(4) 0.089(6) 0.040(4) 0.058(5) 0.035(4)
C21 0.072(5) 0.070(5) 0.055(5) -0.012(4) 0.021(4) 0.010(4)
C15 0.065(5) 0.078(5) 0.040(4) 0.025(4) 0.027(3) 0.029(4)
C28 0.036(3) 0.069(5) 0.052(4) 0.002(4) 0.007(3) 0.002(3)
C32 0.068(5) 0.094(7) 0.069(5) 0.023(5) 0.031(4) 0.035(5)
C16 0.094(6) 0.093(6) 0.053(4) 0.047(5) 0.044(5) 0.038(5)
C23 0.101(7) 0.103(7) 0.093(7) 0.068(6) 0.051(6) 0.071(6)
C29 0.034(3) 0.054(4) 0.049(4) 0.005(3) 0.013(3) 0.002(3)
C9 0.121(9) 0.143(10) 0.111(8) 0.074(8) 0.075(8) 0.108(9)
C37 0.038(3) 0.028(3) 0.025(2) -0.001(2) 0.008(2) -0.001(2)
C38 0.048(3) 0.028(3) 0.033(3) -0.001(2) 0.012(3) -0.001(2)
C40 0.051(4) 0.040(3) 0.044(3) -0.006(3) 0.017(3) 0.012(3)
C39 0.049(4) 0.043(3) 0.035(3) 0.001(3) 0.017(3) 0.007(3)
C42 0.036(3) 0.030(3) 0.034(3) 0.002(2) 0.004(2) 0.002(2)
C41 0.041(3) 0.032(3) 0.050(4) 0.000(3) 0.012(3) 0.002(3)
C34 0.031(3) 0.041(3) 0.045(3) -0.001(3) 0.011(3) -0.001(3)
C35 0.050(4) 0.055(4) 0.045(4) 0.002(3) 0.009(3) 0.001(3)
C36 0.035(3) 0.043(4) 0.071(5) 0.008(3) 0.016(3) 0.010(3)
C63 0.040(3) 0.041(3) 0.034(3) 0.018(2) 0.019(2) 0.021(3)
C62 0.041(3) 0.028(3) 0.036(3) 0.012(2) 0.016(2) 0.022(2)
C47 0.049(4) 0.041(3) 0.042(3) 0.013(3) -0.001(3) 0.009(3)
C54 0.062(4) 0.027(3) 0.029(3) 0.011(2) 0.011(3) 0.007(3)
C64 0.038(3) 0.041(3) 0.041(3) 0.017(3) 0.017(3) 0.009(3)
C66 0.037(3) 0.048(3) 0.038(3) 0.018(3) 0.009(2) 0.005(3)
C69 0.074(5) 0.033(3) 0.036(3) 0.001(3) 0.020(3) 0.003(3)
C61 0.035(3) 0.040(3) 0.034(3) 0.022(2) 0.011(2) 0.020(2)
C59 0.078(5) 0.033(3) 0.046(4) 0.011(3) 0.020(3) 0.019(3)
C65 0.038(3) 0.051(4) 0.041(3) 0.016(3) 0.010(3) -0.007(3)
C58 0.067(4) 0.032(3) 0.029(3) 0.004(2) 0.011(3) 0.008(3)
C48 0.046(4) 0.040(3) 0.063(4) 0.026(3) 0.009(3) 0.005(3)
C43 0.054(4) 0.039(3) 0.031(3) 0.012(2) 0.010(3) 0.012(3)
C52 0.052(4) 0.058(4) 0.045(4) 0.019(3) 0.000(3) 0.005(3)
C49 0.052(3) 0.038(3) 0.023(3) 0.012(2) 0.004(2) 0.007(3)
C46 0.043(3) 0.031(3) 0.039(3) 0.014(2) 0.010(2) 0.013(2)
C44 0.067(5) 0.062(5) 0.053(4) 0.031(4) 0.022(4) 0.006(4)
C50 0.062(4) 0.044(3) 0.032(3) 0.021(3) 0.013(3) 0.020(3)
C67 0.080(5) 0.029(3) 0.034(3) 0.007(2) 0.026(3) 0.008(3)
C55 0.069(4) 0.052(4) 0.033(3) 0.020(3) 0.014(3) 0.031(3)
C53 0.068(5) 0.042(3) 0.033(3) 0.010(3) 0.008(3) 0.006(3)
C60 0.069(5) 0.054(4) 0.033(3) 0.010(3) 0.018(3) 0.006(4)
C68 0.143(9) 0.044(4) 0.056(5) 0.025(4) 0.034(5) 0.042(5)
C45 0.064(5) 0.065(5) 0.035(3) 0.009(3) 0.000(3) 0.023(4)
C56 0.202(14) 0.039(4) 0.058(5) 0.011(4) 0.052(7) 0.016(6)
C51 0.056(4) 0.055(4) 0.049(4) 0.028(3) 0.008(3) 0.021(3)
C57 0.109(9) 0.092(8) 0.111(9) -0.010(7) 0.071(8) 0.025(7)
C73 0.066(4) 0.031(3) 0.039(3) 0.021(3) 0.015(3) 0.014(3)
C72 0.066(5) 0.085(6) 0.051(4) 0.034(4) -0.012(4) -0.013(5)
C71 0.087(6) 0.096(7) 0.035(4) -0.005(4) 0.006(4) 0.016(5)
C70 0.050(4) 0.085(6) 0.036(3) 0.018(4) 0.009(3) -0.011(4)
C74 0.090(6) 0.036(3) 0.039(3) 0.021(3) 0.018(3) 0.005(3)
C75 0.095(6) 0.055(4) 0.039(4) 0.022(3) 0.022(4) 0.004(4)
C78 0.067(4) 0.039(3) 0.038(3) 0.017(3) 0.013(3) 0.011(3)
C82 0.055(4) 0.035(3) 0.042(3) 0.013(3) 0.011(3) 0.018(3)
C79 0.082(5) 0.050(4) 0.030(3) 0.011(3) 0.014(3) -0.004(4)
C83 0.072(5) 0.087(6) 0.041(4) 0.023(4) 0.014(4) 0.039(5)
C80 0.068(5) 0.064(5) 0.072(5) 0.025(4) 0.014(4) 0.009(4)
C77 0.065(5) 0.054(4) 0.052(4) 0.023(3) 0.014(4) 0.005(4)
C76 0.077(5) 0.064(5) 0.052(4) 0.028(4) 0.025(4) 0.012(4)
C84 0.104(7) 0.059(5) 0.063(5) 0.026(4) 0.020(5) 0.042(5)
C81 0.095(7) 0.058(5) 0.078(6) -0.004(5) -0.022(5) 0.017(5)
C86 0.069(4) 0.026(3) 0.036(3) 0.009(2) 0.014(3) 0.011(3)
C85 0.045(3) 0.022(2) 0.029(3) 0.002(2) 0.007(2) 0.007(2)
C91 0.054(4) 0.031(3) 0.041(3) 0.018(2) 0.013(3) 0.021(3)
C90 0.053(4) 0.033(3) 0.028(3) 0.006(2) 0.009(3) 0.010(3)
C87 0.080(5) 0.030(3) 0.045(4) 0.005(3) 0.018(4) 0.011(3)
C93 0.081(5) 0.051(4) 0.061(4) 0.038(4) 0.023(4) 0.025(4)
C94 0.056(4) 0.047(3) 0.026(3) 0.011(2) 0.005(3) 0.020(3)
C92 0.069(5) 0.050(4) 0.048(4) 0.020(3) 0.009(3) 0.024(4)
C96 0.074(5) 0.071(5) 0.030(3) 0.019(3) 0.011(3) 0.034(4)
C95 0.065(5) 0.078(6) 0.036(3) 0.008(3) 0.007(3) 0.015(4)
C88 0.095(6) 0.038(4) 0.037(3) -0.001(3) 0.018(4) 0.006(4)
C89 0.066(4) 0.043(4) 0.031(3) -0.001(3) 0.008(3) 0.005(3)
C109 0.112(5) 0.160(6) 0.144(6) 0.077(5) 0.036(4) 0.020(5)
C111 0.112(5) 0.160(6) 0.144(6) 0.077(5) 0.036(4) 0.020(5)
C110 0.112(5) 0.160(6) 0.144(6) 0.077(5) 0.036(4) 0.020(5)
C114 0.112(5) 0.160(6) 0.144(6) 0.077(5) 0.036(4) 0.020(5)
C112 0.112(5) 0.160(6) 0.144(6) 0.077(5) 0.036(4) 0.020(5)
C113 0.112(5) 0.160(6) 0.144(6) 0.077(5) 0.036(4) 0.020(5)

loop_
_atom_type_symbol
_atom_type_description
_atom_type_scat_dispersion_real
_atom_type_scat_dispersion_imag
_atom_type_scat_source
C C 0.0033 0.0016 'International Tables Vol C Tables 4.2.6.8 and 6.1.1.4'
H H 0 0 'International Tables Vol C Tables 4.2.6.8 and 6.1.1.4'
Ag Ag -0.8971 1.1015 'International Tables Vol C Tables 4.2.6.8 and 6.1.1.4'
N N 0.0061 0.0033 'International Tables Vol C Tables 4.2.6.8 and 6.1.1.4'
O O 0.0106 0.006 'International Tables Vol C Tables 4.2.6.8 and 6.1.1.4'
S S 0.1246 0.1234 'International Tables Vol C Tables 4.2.6.8 and 6.1.1.4'
Si Si 0.0817 0.0704 'International Tables Vol C Tables 4.2.6.8 and 6.1.1.4'

loop_
_exptl_crystal_face_index_h
_exptl_crystal_face_index_k
_exptl_crystal_face_index_l
_exptl_crystal_face_perp_dist
-4 21 -8 0.079
-16 1 1 0.109
-2 -22 9 0.098
37 -8 0 0.096
9 -17 6 0.096
-7 -1 42 0.052
8 1 -41 0.063
12 1 -24 0.089
-25 -1 6 0.108

loop_
_geom_angle_atom_site_label_1
_geom_angle_atom_site_label_2
_geom_angle_atom_site_label_3
_geom_angle
_geom_angle_site_symmetry_1
_geom_angle_site_symmetry_3
S4 Ag1 S1 166.37(6) . .
S4 Ag1 Ag3 114.20(5) . .
S1 Ag1 Ag3 52.96(4) . .
S4 Ag1 Ag2 65.52(4) . .
S1 Ag1 Ag2 106.42(5) . .
Ag3 Ag1 Ag2 60.86(3) . .
S2 Ag2 S3 158.83(5) . .
S2 Ag2 S4 86.00(6) . .
S3 Ag2 S4 113.66(5) . .
S2 Ag2 Ag1 84.00(4) . .
S3 Ag2 Ag1 102.94(4) . .
S4 Ag2 Ag1 48.18(3) . .
S2 Ag2 Ag3 119.44(4) . .
S3 Ag2 Ag3 52.44(4) . .
S4 Ag2 Ag3 98.62(4) . .
Ag1 Ag2 Ag3 59.12(3) . .
S1 Ag3 S3 155.74(5) . .
S1 Ag3 Ag1 52.75(4) . .
S3 Ag3 Ag1 103.32(4) . .
S1 Ag3 Ag2 105.49(5) . .
S3 Ag3 Ag2 51.98(4) . .
Ag1 Ag3 Ag2 60.01(3) . .
O3 Si2 O5 100.4(2) . .
O3 Si2 O4 109.1(2) . .
O5 Si2 O4 105.3(2) . .
O3 Si2 S2 115.16(16) . .
O5 Si2 S2 117.50(16) . .
O4 Si2 S2 108.66(16) . .
Si2 S2 Ag2 105.68(7) . .
Si1 S1 Ag1 104.04(7) . .
Si1 S1 Ag3 101.25(7) . .
Ag1 S1 Ag3 74.29(5) . .
O8 Si4 O9 109.4(2) . .
O8 Si4 O10 102.1(2) . .
O9 Si4 O10 106.5(2) . .
O8 Si4 S4 113.14(18) . .
O9 Si4 S4 109.42(19) . .
O10 Si4 S4 115.82(16) . .
O3 Si1 O2 104.3(2) . .
O3 Si1 O1 110.98(19) . .
O2 Si1 O1 106.7(2) . .
O3 Si1 S1 114.40(16) . .
O2 Si1 S1 111.01(15) . .
O1 Si1 S1 109.16(15) . .
O8 Si3 O3AA 104.4(2) . .
O8 Si3 O7 109.6(2) . .
O3AA Si3 O7 105.9(2) . .
O8 Si3 S3 114.63(18) . .
O3AA Si3 S3 111.13(16) . .
O7 Si3 S3 110.64(16) . .
Si4 S4 Ag1 101.58(8) . .
Si4 S4 Ag2 102.33(8) . .
Ag1 S4 Ag2 66.30(4) . .
Si3 S3 Ag2 107.34(8) . .
Si3 S3 Ag3 95.77(7) . .
Ag2 S3 Ag3 75.58(5) . .
C1 O1 Si1 135.3(3) . .
Si1 O3 Si2 175.6(3) . .
C13 O2 Si1 129.2(4) . .
C49 O3AA Si3 128.9(4) . .
C25 O4 Si2 127.2(4) . .
C61 O7 Si3 130.5(4) . .
C73 O9 Si4 131.3(4) . .
C85 O10 Si4 129.1(4) . .
C37 O5 Si2 128.9(4) . .
Si4 O8 Si3 167.6(3) . .
C4BA C6 C1 116.2(6) . .
C4BA C6 C10 120.0(5) . .
C1 C6 C10 123.8(6) . .
C4 C4BA C6 121.7(6) . .
C4 C4BA H4BA 119.2 . .
C6 C4BA H4BA 119.2 . .
C3 C4 C4BA 120.2(6) . .
C3 C4 H4 119.9 . .
C4BA C4 H4 119.9 . .
C3 C2 C1 116.8(6) . .
C3 C2 C7 121.2(6) . .
C1 C2 C7 121.9(6) . .
O1 C1 C6 118.5(5) . .
O1 C1 C2 117.8(5) . .
C6 C1 C2 123.6(6) . .
C9 C7 C8 112.5(7) . .
C9 C7 C2 110.6(8) . .
C8 C7 C2 113.7(7) . .
C9 C7 H7 106.5 . .
C8 C7 H7 106.5 . .
C2 C7 H7 106.5 . .
C4 C3 C2 121.5(7) . .
C4 C3 H3 119.2 . .
C2 C3 H3 119.2 . .
C7 C8 H8A 109.5 . .
C7 C8 H8B 109.5 . .
H8A C8 H8B 109.5 . .
C7 C8 H8C 109.5 . .
H8A C8 H8C 109.5 . .
H8B C8 H8C 109.5 . .
C14 C13 O2 119.5(6) . .
C14 C13 C18 123.2(5) . .
O2 C13 C18 117.3(5) . .
C29 C30 C25 117.8(6) . .
C29 C30 C34 120.3(5) . .
C25 C30 C34 121.8(5) . .
C27 C26 C25 118.1(6) . .
C27 C26 C31 120.0(6) . .
C25 C26 C31 121.9(6) . .
C6 C10 C12 113.2(5) . .
C6 C10 C11 112.1(7) . .
C12 C10 C11 109.4(5) . .
C6 C10 H10 107.3 . .
C12 C10 H10 107.3 . .
C11 C10 H10 107.3 . .
C32 C31 C33 110.2(6) . .
C32 C31 C26 111.1(7) . .
C33 C31 C26 112.3(6) . .
C32 C31 H31 107.7 . .
C33 C31 H31 107.7 . .
C26 C31 H31 107.7 . .
C13 C14 C15 116.8(7) . .
C13 C14 C19 122.5(5) . .
C15 C14 C19 120.6(6) . .
C23 C22 C18 110.1(7) . .
C23 C22 C24 110.9(7) . .
C18 C22 C24 111.6(6) . .
C23 C22 H22 108 . .
C18 C22 H22 108 . .
C24 C22 H22 108 . .
C17 C18 C13 116.7(6) . .
C17 C18 C22 119.9(6) . .
C13 C18 C22 123.4(5) . .
O4 C25 C26 119.5(5) . .
O4 C25 C30 119.3(5) . .
C26 C25 C30 121.0(6) . .
C31 C33 H33A 109.5 . .
C31 C33 H33B 109.5 . .
H33A C33 H33B 109.5 . .
C31 C33 H33C 109.5 . .
H33A C33 H33C 109.5 . .
H33B C33 H33C 109.5 . .
C10 C12 H12A 109.5 . .
C10 C12 H12B 109.5 . .
H12A C12 H12B 109.5 . .
C10 C12 H12C 109.5 . .
H12A C12 H12C 109.5 . .
H12B C12 H12C 109.5 . .
C10 C11 H11A 109.5 . .
C10 C11 H11B 109.5 . .
H11A C11 H11B 109.5 . .
C10 C11 H11C 109.5 . .
H11A C11 H11C 109.5 . .
H11B C11 H11C 109.5 . .
C14 C19 C20 111.9(6) . .
C14 C19 C21 110.5(7) . .
C20 C19 C21 110.4(6) . .
C14 C19 H19 107.9 . .
C20 C19 H19 107.9 . .
C21 C19 H19 107.9 . .
C16 C17 C18 121.1(8) . .
C16 C17 H17 119.5 . .
C18 C17 H17 119.5 . .
C19 C20 H20A 109.5 . .
C19 C20 H20B 109.5 . .
H20A C20 H20B 109.5 . .
C19 C20 H20C 109.5 . .
H20A C20 H20C 109.5 . .
H20B C20 H20C 109.5 . .
C26 C27 C28 121.8(6) . .
C26 C27 H27 119.1 . .
C28 C27 H27 119.1 . .
C22 C24 H24A 109.5 . .
C22 C24 H24B 109.5 . .
H24A C24 H24B 109.5 . .
C22 C24 H24C 109.5 . .
H24A C24 H24C 109.5 . .
H24B C24 H24C 109.5 . .
C19 C21 H21A 109.5 . .
C19 C21 H21B 109.5 . .
H21A C21 H21B 109.5 . .
C19 C21 H21C 109.5 . .
H21A C21 H21C 109.5 . .
H21B C21 H21C 109.5 . .
C16 C15 C14 121.9(7) . .
C16 C15 H15 119 . .
C14 C15 H15 119 . .
C29 C28 C27 119.3(7) . .
C29 C28 H28 120.3 . .
C27 C28 H28 120.3 . .
C31 C32 H32A 109.5 . .
C31 C32 H32B 109.5 . .
H32A C32 H32B 109.5 . .
C31 C32 H32C 109.5 . .
H32A C32 H32C 109.5 . .
H32B C32 H32C 109.5 . .
C15 C16 C17 120.1(6) . .
C15 C16 H16 119.9 . .
C17 C16 H16 119.9 . .
C22 C23 H23A 109.5 . .
C22 C23 H23B 109.5 . .
H23A C23 H23B 109.5 . .
C22 C23 H23C 109.5 . .
H23A C23 H23C 109.5 . .
H23B C23 H23C 109.5 . .
C30 C29 C28 121.9(6) . .
C30 C29 H29 119 . .
C28 C29 H29 119 . .
C7 C9 H9A 109.5 . .
C7 C9 H9B 109.5 . .
H9A C9 H9B 109.5 . .
C7 C9 H9C 109.5 . .
H9A C9 H9C 109.5 . .
H9B C9 H9C 109.5 . .
O5 C37 C42 117.6(5) . .
O5 C37 C38 119.4(5) . .
C42 C37 C38 122.9(5) . .
C37 C38 C39 116.5(6) . .
C37 C38 C43 123.0(5) . .
C39 C38 C43 120.3(6) . .
C41 C40 C39 119.2(6) . .
C41 C40 H40 120.4 . .
C39 C40 H40 120.4 . .
C40 C39 C38 122.0(6) . .
C40 C39 H39 119 . .
C38 C39 H39 119 . .
C37 C42 C41 117.2(6) . .
C37 C42 C46 123.3(5) . .
C41 C42 C46 119.5(6) . .
C40 C41 C42 121.9(7) . .
C40 C41 H41 119.1 . .
C42 C41 H41 119.1 . .
C35 C34 C30 111.3(6) . .
C35 C34 C36 110.8(5) . .
C30 C34 C36 111.2(6) . .
C35 C34 H34 107.8 . .
C30 C34 H34 107.8 . .
C36 C34 H34 107.8 . .
C34 C35 H35A 109.5 . .
C34 C35 H35B 109.5 . .
H35A C35 H35B 109.5 . .
C34 C35 H35C 109.5 . .
H35A C35 H35C 109.5 . .
H35B C35 H35C 109.5 . .
C34 C36 H36A 109.5 . .
C34 C36 H36B 109.5 . .
H36A C36 H36B 109.5 . .
C34 C36 H36C 109.5 . .
H36A C36 H36C 109.5 . .
H36B C36 H36C 109.5 . .
C64 C63 C62 120.8(5) . .
C64 C63 H63 119.6 . .
C62 C63 H63 119.6 . .
C63 C62 C61 117.9(5) . .
C63 C62 C67 121.4(5) . .
C61 C62 C67 120.6(5) . .
C46 C47 H47A 109.5 . .
C46 C47 H47B 109.5 . .
H47A C47 H47B 109.5 . .
C46 C47 H47C 109.5 . .
H47A C47 H47C 109.5 . .
H47B C47 H47C 109.5 . .
C53 C54 C49 117.5(6) . .
C53 C54 C58 119.4(5) . .
C49 C54 C58 123.0(6) . .
C65 C64 C63 121.0(6) . .
C65 C64 H64 119.5 . .
C63 C64 H64 119.5 . .
C61 C66 C65 117.7(6) . .
C61 C66 C70 121.9(6) . .
C65 C66 C70 120.4(6) . .
C67 C69 H69C 109.5 . .
C67 C69 H69B 109.5 . .
H69C C69 H69B 109.5 . .
C67 C69 H69A 109.5 . .
H69C C69 H69A 109.5 . .
H69B C69 H69A 109.5 . .
O7 C61 C66 119.5(5) . .
O7 C61 C62 118.4(5) . .
C66 C61 C62 122.1(5) . .
C58 C59 H59A 109.5 . .
C58 C59 H59B 109.5 . .
H59A C59 H59B 109.5 . .
C58 C59 H59C 109.5 . .
H59A C59 H59C 109.5 . .
H59B C59 H59C 109.5 . .
C64 C65 C66 120.4(6) . .
C64 C65 H65 119.8 . .
C66 C65 H65 119.8 . .
C54 C58 C59 112.6(6) . .
C54 C58 C60 110.0(6) . .
C59 C58 C60 110.2(5) . .
C54 C58 H58 107.9 . .
C59 C58 H58 107.9 . .
C60 C58 H58 107.9 . .
C46 C48 H48A 109.5 . .
C46 C48 H48B 109.5 . .
H48A C48 H48B 109.5 . .
C46 C48 H48C 109.5 . .
H48A C48 H48C 109.5 . .
H48B C48 H48C 109.5 . .
C38 C43 C44 112.0(6) . .
C38 C43 C45 109.3(5) . .
C44 C43 C45 110.9(6) . .
C38 C43 H43 108.2 . .
C44 C43 H43 108.2 . .
C45 C43 H43 108.2 . .
C53 C52 C51 120.0(7) . .
C53 C52 H52 120 . .
C51 C52 H52 120 . .
O3AA C49 C54 119.8(6) . .
O3AA C49 C50 117.5(5) . .
C54 C49 C50 122.6(6) . .
C47 C46 C42 112.3(5) . .
C47 C46 C48 111.0(5) . .
C42 C46 C48 110.4(5) . .
C47 C46 H46 107.6 . .
C42 C46 H46 107.6 . .
C48 C46 H46 107.6 . .
C43 C44 H44A 109.5 . .
C43 C44 H44B 109.5 . .
H44A C44 H44B 109.5 . .
C43 C44 H44C 109.5 . .
H44A C44 H44C 109.5 . .
H44B C44 H44C 109.5 . .
C51 C50 C49 117.8(6) . .
C51 C50 C55 119.9(6) . .
C49 C50 C55 122.1(6) . .
C68 C67 C69 107.9(6) . .
C68 C67 C62 110.9(7) . .
C69 C67 C62 115.2(5) . .
C68 C67 H67 107.5 . .
C69 C67 H67 107.5 . .
C62 C67 H67 107.5 . .
C57 C55 C56 113.0(9) . .
C57 C55 C50 113.0(7) . .
C56 C55 C50 110.0(5) . .
C57 C55 H55 106.8 . .
C56 C55 H55 106.8 . .
C50 C55 H55 106.8 . .
C52 C53 C54 121.5(6) . .
C52 C53 H53 119.2 . .
C54 C53 H53 119.2 . .
C58 C60 H60A 109.5 . .
C58 C60 H60B 109.5 . .
H60A C60 H60B 109.5 . .
C58 C60 H60C 109.5 . .
H60A C60 H60C 109.5 . .
H60B C60 H60C 109.5 . .
C67 C68 H68A 109.5 . .
C67 C68 H68B 109.5 . .
H68A C68 H68B 109.5 . .
C67 C68 H68C 109.5 . .
H68A C68 H68C 109.5 . .
H68B C68 H68C 109.5 . .
C43 C45 H45A 109.5 . .
C43 C45 H45B 109.5 . .
H45A C45 H45B 109.5 . .
C43 C45 H45C 109.5 . .
H45A C45 H45C 109.5 . .
H45B C45 H45C 109.5 . .
C55 C56 H56A 109.5 . .
C55 C56 H56B 109.5 . .
H56A C56 H56B 109.5 . .
C55 C56 H56C 109.5 . .
H56A C56 H56C 109.5 . .
H56B C56 H56C 109.5 . .
C52 C51 C50 120.5(7) . .
C52 C51 H51 119.8 . .
C50 C51 H51 119.8 . .
C55 C57 H57A 109.5 . .
C55 C57 H57B 109.5 . .
H57A C57 H57B 109.5 . .
C55 C57 H57C 109.5 . .
H57A C57 H57C 109.5 . .
H57B C57 H57C 109.5 . .
O9 C73 C78 119.0(5) . .
O9 C73 C74 118.8(6) . .
C78 C73 C74 122.2(6) . .
C70 C72 H72A 109.5 . .
C70 C72 H72B 109.5 . .
H72A C72 H72B 109.5 . .
C70 C72 H72C 109.5 . .
H72A C72 H72C 109.5 . .
H72B C72 H72C 109.5 . .
C70 C71 H71A 109.5 . .
C70 C71 H71B 109.5 . .
H71A C71 H71B 109.5 . .
C70 C71 H71C 109.5 . .
H71A C71 H71C 109.5 . .
H71B C71 H71C 109.5 . .
C71 C70 C66 115.3(7) . .
C71 C70 C72 111.2(7) . .
C66 C70 C72 107.2(6) . .
C71 C70 H70 107.6 . .
C66 C70 H70 107.6 . .
C72 C70 H70 107.6 . .
C75 C74 C73 117.7(7) . .
C75 C74 C79 120.9(6) . .
C73 C74 C79 121.2(7) . .
C74 C75 C76 121.6(7) . .
C74 C75 H75 119.2 . .
C76 C75 H75 119.2 . .
C77 C78 C73 117.1(6) . .
C77 C78 C82 120.3(7) . .
C73 C78 C82 122.5(6) . .
C83 C82 C78 113.4(6) . .
C83 C82 C84 109.4(7) . .
C78 C82 C84 110.0(6) . .
C83 C82 H82 108 . .
C78 C82 H82 108 . .
C84 C82 H82 108 . .
C80 C79 C74 110.1(7) . .
C80 C79 C81 111.8(7) . .
C74 C79 C81 112.7(8) . .
C80 C79 H79 107.3 . .
C74 C79 H79 107.3 . .
C81 C79 H79 107.3 . .
C82 C83 H83A 109.5 . .
C82 C83 H83B 109.5 . .
H83A C83 H83B 109.5 . .
C82 C83 H83C 109.5 . .
H83A C83 H83C 109.5 . .
H83B C83 H83C 109.5 . .
C79 C80 H80A 109.5 . .
C79 C80 H80B 109.5 . .
H80A C80 H80B 109.5 . .
C79 C80 H80C 109.5 . .
H80A C80 H80C 109.5 . .
H80B C80 H80C 109.5 . .
C76 C77 C78 121.2(8) . .
C76 C77 H77 119.4 . .
C78 C77 H77 119.4 . .
C75 C76 C77 120.2(7) . .
C75 C76 H76 119.9 . .
C77 C76 H76 119.9 . .
C82 C84 H84A 109.5 . .
C82 C84 H84B 109.5 . .
H84A C84 H84B 109.5 . .
C82 C84 H84C 109.5 . .
H84A C84 H84C 109.5 . .
H84B C84 H84C 109.5 . .
C79 C81 H81A 109.5 . .
C79 C81 H81B 109.5 . .
H81A C81 H81B 109.5 . .
C79 C81 H81C 109.5 . .
H81A C81 H81C 109.5 . .
H81B C81 H81C 109.5 . .
C85 C86 C87 117.4(6) . .
C85 C86 C91 123.0(5) . .
C87 C86 C91 119.6(6) . .
C97B N1A C11B 120.2(16) . .
C97B N1A C99B 119.2(16) . .
C11B N1A C99B 92.7(13) . .
C97B N1A H1A 107.8 . .
C11B N1A H1A 107.8 . .
C99B N1A H1A 107.8 . .
C86 C85 O10 118.4(5) . .
C86 C85 C90 123.1(5) . .
O10 C85 C90 118.5(5) . .
C92 C91 C86 109.2(5) . .
C92 C91 C93 110.4(5) . .
C86 C91 C93 112.3(6) . .
C92 C91 H91 108.3 . .
C86 C91 H91 108.3 . .
C93 C91 H91 108.3 . .
C89 C90 C85 116.2(6) . .
C89 C90 C94 121.4(6) . .
C85 C90 C94 122.3(5) . .
C88 C87 C86 120.7(7) . .
C88 C87 H87 119.7 . .
C86 C87 H87 119.7 . .
C91 C93 H93A 109.5 . .
C91 C93 H93B 109.5 . .
H93A C93 H93B 109.5 . .
C91 C93 H93C 109.5 . .
H93A C93 H93C 109.5 . .
H93B C93 H93C 109.5 . .
C90 C94 C95 110.3(6) . .
C90 C94 C96 111.5(5) . .
C95 C94 C96 110.8(6) . .
C90 C94 H94 108 . .
C95 C94 H94 108 . .
C96 C94 H94 108 . .
C91 C92 H92A 109.5 . .
C91 C92 H92B 109.5 . .
H92A C92 H92B 109.5 . .
C91 C92 H92C 109.5 . .
H92A C92 H92C 109.5 . .
H92B C92 H92C 109.5 . .
C94 C96 H96A 109.5 . .
C94 C96 H96B 109.5 . .
H96A C96 H96B 109.5 . .
C94 C96 H96C 109.5 . .
H96A C96 H96C 109.5 . .
H96B C96 H96C 109.5 . .
C94 C95 H95A 109.5 . .
C94 C95 H95B 109.5 . .
H95A C95 H95B 109.5 . .
C94 C95 H95C 109.5 . .
H95A C95 H95C 109.5 . .
H95B C95 H95C 109.5 . .
C89 C88 C87 120.3(6) . .
C89 C88 H88 119.9 . .
C87 C88 H88 119.9 . .
C88 C89 C90 122.2(7) . .
C88 C89 H89 118.9 . .
C90 C89 H89 118.9 . .
N1A C11B C12B 126.0(17) . .
N1A C11B H11D 105.8 . .
C12B C11B H11D 105.8 . .
N1A C11B H11E 105.8 . .
C12B C11B H11E 105.8 . .
H11D C11B H11E 106.2 . .
C11B C12B H12D 109.5 . .
C11B C12B H12E 109.5 . .
H12D C12B H12E 109.5 . .
C11B C12B H12F 109.5 . .
H12D C12B H12F 109.5 . .
H12E C12B H12F 109.5 . .
C97B C98B H98A 109.5 . .
C97B C98B H98B 109.5 . .
H98A C98B H98B 109.5 . .
C97B C98B H98C 109.5 . .
H98A C98B H98C 109.5 . .
H98B C98B H98C 109.5 . .
C99B C10B H10A 109.5 . .
C99B C10B H10B 109.5 . .
H10A C10B H10B 109.5 . .
C99B C10B H10C 109.5 . .
H10A C10B H10C 109.5 . .
H10B C10B H10C 109.5 . .
N1A C97B C98B 118(2) . .
N1A C97B H97A 107.9 . .
C98B C97B H97A 107.9 . .
N1A C97B H97B 107.9 . .
C98B C97B H97B 107.9 . .
H97A C97B H97B 107.2 . .
C103 N3 C107 113.2(18) . .
C103 N3 C105 109.3(17) . .
C107 N3 C105 113(2) . .
C103 N3 H3A 106.9 . .
C107 N3 H3A 106.9 . .
C105 N3 H3A 106.9 . .
C105 C106 H10D 109.5 . .
C105 C106 H10E 109.5 . .
H10D C106 H10E 109.5 . .
C105 C106 H10F 109.5 . .
H10D C106 H10F 109.5 . .
H10E C106 H10F 109.5 . .
N3 C103 C104 117.3(19) . .
N3 C103 H10G 108 . .
C104 C103 H10G 108 . .
N3 C103 H10H 108 . .
C104 C103 H10H 108 . .
H10G C103 H10H 107.2 . .
C106 C105 N3 119(2) . .
C106 C105 H10I 107.5 . .
N3 C105 H10I 107.5 . .
C106 C105 H10J 107.5 . .
N3 C105 H10J 107.5 . .
H10I C105 H10J 107 . .
C103 C104 H10K 109.5 . .
C103 C104 H10L 109.5 . .
H10K C104 H10L 109.5 . .
C103 C104 H10M 109.5 . .
H10K C104 H10M 109.5 . .
H10L C104 H10M 109.5 . .
O11A N2A O12A 123.9(15) . .
O11A N2A O13A 120.8(16) . .
O12A N2A O13A 115.1(15) . .
C110 C109 C109 124.7(19) . 2_455
C110 C109 H10V 106.2 . .
C109 C109 H10V 106.2 2_455 .
C110 C109 H10W 106.2 . .
C109 C109 H10W 106.2 2_455 .
H10V C109 H10W 106.4 . .
C110 C111 H11H 109.5 . .
C110 C111 H11I 109.5 . .
H11H C111 H11I 109.5 . .
C110 C111 H11J 109.5 . .
H11H C111 H11J 109.5 . .
H11I C111 H11J 109.5 . .
C111 C110 C109 118.1(16) . .
C111 C110 H11K 107.8 . .
C109 C110 H11K 107.8 . .
C111 C110 H11L 107.8 . .
C109 C110 H11L 107.8 . .
H11K C110 H11L 107.1 . .
C113 C114 C114 136(2) . 2_676
C113 C114 H11M 103.3 . .
C114 C114 H11M 103.3 2_676 .
C113 C114 H11N 103.3 . .
C114 C114 H11N 103.3 2_676 .
H11M C114 H11N 105.2 . .
C113 C112 H11O 109.5 . .
C113 C112 H11P 109.5 . .
H11O C112 H11P 109.5 . .
C113 C112 H11Q 109.5 . .
H11O C112 H11Q 109.5 . .
H11P C112 H11Q 109.5 . .
C114 C113 C112 131.4(19) . .
C114 C113 H11R 104.4 . .
C112 C113 H11R 104.4 . .
C114 C113 H11S 104.4 . .
C112 C113 H11S 104.4 . .
H11R C113 H11S 105.6 . .
C10A C99A N1B 155.8(17) . .
C10A C99A H99C 97.5 . .
N1B C99A H99C 97.5 . .
C10A C99A H99D 97.5 . .
N1B C99A H99D 97.5 . .
H99C C99A H99D 103.6 . .
C97A C98A H98D 109.5 . .
C97A C98A H98E 109.5 . .
H98D C98A H98E 109.5 . .
C97A C98A H98F 109.5 . .
H98D C98A H98F 109.5 . .
H98E C98A H98F 109.5 . .
C98A C97A N1B 119.7(19) . .
C98A C97A H97C 107.4 . .
N1B C97A H97C 107.4 . .
C98A C97A H97D 107.4 . .
N1B C97A H97D 107.4 . .
H97C C97A H97D 106.9 . .
C99A C10A H10S 109.5 . .
C99A C10A H10T 109.5 . .
H10S C10A H10T 109.5 . .
C99A C10A H10U 109.5 . .
H10S C10A H10U 109.5 . .
H10T C10A H10U 109.5 . .
C11A N1B C97A 126.2(19) . .
C11A N1B C99A 112.8(16) . .
C97A N1B C99A 94.8(11) . .
C11A N1B H1B 107.2 . .
C97A N1B H1B 107.2 . .
C99A N1B H1B 107.2 . .
C11A C12A H12G 109.5 . .
C11A C12A H12H 109.5 . .
H12G C12A H12H 109.5 . .
C11A C12A H12I 109.5 . .
H12G C12A H12I 109.5 . .
H12H C12A H12I 109.5 . .
O12B N2B O11B 120(3) . .
O12B N2B O13B 118(4) . .
O11B N2B O13B 121(3) . .
N3 C107 C108 113(2) . .
N3 C107 H10N 109 . .
C108 C107 H10N 109 . .
N3 C107 H10O 109 . .
C108 C107 H10O 109 . .
H10N C107 H10O 107.8 . .
C107 C108 H10P 109.5 . .
C107 C108 H10Q 109.5 . .
H10P C108 H10Q 109.5 . .
C107 C108 H10R 109.5 . .
H10P C108 H10R 109.5 . .
H10Q C108 H10R 109.5 . .
C12A C11A N1B 133(3) . .
C12A C11A H11F 103.9 . .
N1B C11A H11F 103.9 . .
C12A C11A H11G 103.9 . .
N1B C11A H11G 103.9 . .
H11F C11A H11G 105.4 . .
N1A C99B C10B 77.1(15) . .
N1A C99B H99A 115.7 . .
C10B C99B H99A 115.7 . .
N1A C99B H99B 115.7 . .
C10B C99B H99B 115.7 . .
H99A C99B H99B 112.7 . .

loop_
_geom_bond_atom_site_label_1
_geom_bond_atom_site_label_2
_geom_bond_distance
_geom_bond_site_symmetry_2
Ag1 S4 2.4015(15) .
Ag1 S1 2.4175(16) .
Ag1 Ag3 2.9236(13) .
Ag1 Ag2 2.9504(12) .
Ag2 S2 2.3964(16) .
Ag2 S3 2.4203(16) .
Ag2 S4 2.9327(18) .
Ag2 Ag3 2.9754(9) .
Ag3 S1 2.4241(17) .
Ag3 S3 2.4355(16) .
Si2 O3 1.632(4) .
Si2 O5 1.649(4) .
Si2 O4 1.653(4) .
Si2 S2 2.057(2) .
S1 Si1 2.097(2) .
Si4 O8 1.604(4) .
Si4 O9 1.644(4) .
Si4 O10 1.644(4) .
Si4 S4 2.062(2) .
Si1 O3 1.602(4) .
Si1 O2 1.637(4) .
Si1 O1 1.638(4) .
Si3 O8 1.626(4) .
Si3 O3AA 1.641(4) .
Si3 O7 1.643(4) .
Si3 S3 2.107(2) .
O1 C1 1.393(7) .
O2 C13 1.404(6) .
O3AA C49 1.381(7) .
O4 C25 1.381(7) .
O7 C61 1.393(7) .
O9 C73 1.369(8) .
O10 C85 1.402(6) .
O5 C37 1.388(6) .
C6 C4BA 1.398(9) .
C6 C1 1.398(8) .
C6 C10 1.519(9) .
C4BA C4 1.381(11) .
C4BA H4BA 0.93 .
C4 C3 1.373(10) .
C4 H4 0.93 .
C2 C3 1.389(9) .
C2 C1 1.405(9) .
C2 C7 1.528(9) .
C7 C9 1.475(14) .
C7 C8 1.518(13) .
C7 H7 0.98 .
C3 H3 0.93 .
C8 H8A 0.96 .
C8 H8B 0.96 .
C8 H8C 0.96 .
C13 C14 1.394(9) .
C13 C18 1.415(9) .
C30 C29 1.386(9) .
C30 C25 1.418(8) .
C30 C34 1.536(8) .
C26 C27 1.383(9) .
C26 C25 1.417(8) .
C26 C31 1.516(8) .
C10 C12 1.519(9) .
C10 C11 1.525(9) .
C10 H10 0.98 .
C31 C32 1.507(13) .
C31 C33 1.514(11) .
C31 H31 0.98 .
C14 C15 1.405(9) .
C14 C19 1.522(10) .
C22 C23 1.499(11) .
C22 C18 1.528(10) .
C22 C24 1.532(13) .
C22 H22 0.98 .
C18 C17 1.403(8) .
C33 H33A 0.96 .
C33 H33B 0.96 .
C33 H33C 0.96 .
C12 H12A 0.96 .
C12 H12B 0.96 .
C12 H12C 0.96 .
C11 H11A 0.96 .
C11 H11B 0.96 .
C11 H11C 0.96 .
C19 C20 1.529(10) .
C19 C21 1.537(11) .
C19 H19 0.98 .
C17 C16 1.392(12) .
C17 H17 0.93 .
C20 H20A 0.96 .
C20 H20B 0.96 .
C20 H20C 0.96 .
C27 C28 1.388(10) .
C27 H27 0.93 .
C24 H24A 0.96 .
C24 H24B 0.96 .
C24 H24C 0.96 .
C21 H21A 0.96 .
C21 H21B 0.96 .
C21 H21C 0.96 .
C15 C16 1.372(12) .
C15 H15 0.93 .
C28 C29 1.387(10) .
C28 H28 0.93 .
C32 H32A 0.96 .
C32 H32B 0.96 .
C32 H32C 0.96 .
C16 H16 0.93 .
C23 H23A 0.96 .
C23 H23B 0.96 .
C23 H23C 0.96 .
C29 H29 0.93 .
C9 H9A 0.96 .
C9 H9B 0.96 .
C9 H9C 0.96 .
C37 C42 1.402(9) .
C37 C38 1.407(8) .
C38 C39 1.414(8) .
C38 C43 1.520(9) .
C40 C41 1.380(10) .
C40 C39 1.390(11) .
C40 H40 0.93 .
C39 H39 0.93 .
C42 C41 1.411(8) .
C42 C46 1.524(8) .
C41 H41 0.93 .
C34 C35 1.530(10) .
C34 C36 1.548(10) .
C34 H34 0.98 .
C35 H35A 0.96 .
C35 H35B 0.96 .
C35 H35C 0.96 .
C36 H36A 0.96 .
C36 H36B 0.96 .
C36 H36C 0.96 .
C63 C64 1.383(9) .
C63 C62 1.386(8) .
C63 H63 0.93 .
C62 C61 1.408(8) .
C62 C67 1.530(9) .
C47 C46 1.520(9) .
C47 H47A 0.96 .
C47 H47B 0.96 .
C47 H47C 0.96 .
C54 C53 1.388(10) .
C54 C49 1.401(8) .
C54 C58 1.518(10) .
C64 C65 1.375(9) .
C64 H64 0.93 .
C66 C61 1.395(9) .
C66 C65 1.410(8) .
C66 C70 1.516(9) .
C69 C67 1.522(9) .
C69 H69C 0.96 .
C69 H69B 0.96 .
C69 H69A 0.96 .
C59 C58 1.540(9) .
C59 H59A 0.96 .
C59 H59B 0.96 .
C59 H59C 0.96 .
C65 H65 0.93 .
C58 C60 1.546(9) .
C58 H58 0.98 .
C48 C46 1.531(9) .
C48 H48A 0.96 .
C48 H48B 0.96 .
C48 H48C 0.96 .
C43 C44 1.528(9) .
C43 C45 1.534(9) .
C43 H43 0.98 .
C52 C53 1.387(11) .
C52 C51 1.395(11) .
C52 H52 0.93 .
C49 C50 1.401(9) .
C46 H46 0.98 .
C44 H44A 0.96 .
C44 H44B 0.96 .
C44 H44C 0.96 .
C50 C51 1.400(10) .
C50 C55 1.545(9) .
C67 C68 1.517(11) .
C67 H67 0.98 .
C55 C57 1.508(12) .
C55 C56 1.513(11) .
C55 H55 0.98 .
C53 H53 0.93 .
C60 H60A 0.96 .
C60 H60B 0.96 .
C60 H60C 0.96 .
C68 H68A 0.96 .
C68 H68B 0.96 .
C68 H68C 0.96 .
C45 H45A 0.96 .
C45 H45B 0.96 .
C45 H45C 0.96 .
C56 H56A 0.96 .
C56 H56B 0.96 .
C56 H56C 0.96 .
C51 H51 0.93 .
C57 H57A 0.96 .
C57 H57B 0.96 .
C57 H57C 0.96 .
C73 C78 1.416(10) .
C73 C74 1.423(9) .
C72 C70 1.585(13) .
C72 H72A 0.96 .
C72 H72B 0.96 .
C72 H72C 0.96 .
C71 C70 1.499(14) .
C71 H71A 0.96 .
C71 H71B 0.96 .
C71 H71C 0.96 .
C70 H70 0.98 .
C74 C75 1.384(11) .
C74 C79 1.529(11) .
C75 C76 1.385(12) .
C75 H75 0.93 .
C78 C77 1.403(10) .
C78 C82 1.519(9) .
C82 C83 1.496(10) .
C82 C84 1.526(10) .
C82 H82 0.98 .
C79 C80 1.466(12) .
C79 C81 1.554(12) .
C79 H79 0.98 .
C83 H83A 0.96 .
C83 H83B 0.96 .
C83 H83C 0.96 .
C80 H80A 0.96 .
C80 H80B 0.96 .
C80 H80C 0.96 .
C77 C76 1.397(11) .
C77 H77 0.93 .
C76 H76 0.93 .
C84 H84A 0.96 .
C84 H84B 0.96 .
C84 H84C 0.96 .
C81 H81A 0.96 .
C81 H81B 0.96 .
C81 H81C 0.96 .
C86 C85 1.384(9) .
C86 C87 1.426(9) .
C86 C91 1.533(9) .
N1A C97B 1.29(3) .
N1A C11B 1.48(2) .
N1A C99B 1.70(2) .
N1A H1A 0.98 .
C85 C90 1.422(8) .
C91 C92 1.531(10) .
C91 C93 1.537(9) .
C91 H91 0.98 .
C90 C89 1.408(9) .
C90 C94 1.515(9) .
C87 C88 1.382(11) .
C87 H87 0.93 .
C93 H93A 0.96 .
C93 H93B 0.96 .
C93 H93C 0.96 .
C94 C95 1.525(11) .
C94 C96 1.545(9) .
C94 H94 0.98 .
C92 H92A 0.96 .
C92 H92B 0.96 .
C92 H92C 0.96 .
C96 H96A 0.96 .
C96 H96B 0.96 .
C96 H96C 0.96 .
C95 H95A 0.96 .
C95 H95B 0.96 .
C95 H95C 0.96 .
C88 C89 1.371(11) .
C88 H88 0.93 .
C89 H89 0.93 .
C11B C12B 1.507(10) .
C11B H11D 0.97 .
C11B H11E 0.97 .
C12B H12D 0.96 .
C12B H12E 0.96 .
C12B H12F 0.96 .
C98B C97B 1.55(3) .
C98B H98A 0.96 .
C98B H98B 0.96 .
C98B H98C 0.96 .
C10B C99B 1.81(4) .
C10B H10A 0.96 .
C10B H10B 0.96 .
C10B H10C 0.96 .
C97B H97A 0.97 .
C97B H97B 0.97 .
N3 C103 1.43(2) .
N3 C107 1.44(3) .
N3 C105 1.50(3) .
N3 H3A 0.98 .
C106 C105 1.43(3) .
C106 H10D 0.96 .
C106 H10E 0.96 .
C106 H10F 0.96 .
C103 C104 1.48(3) .
C103 H10G 0.97 .
C103 H10H 0.97 .
C105 H10I 0.97 .
C105 H10J 0.97 .
C104 H10K 0.96 .
C104 H10L 0.96 .
C104 H10M 0.96 .
N2A O11A 1.22(2) .
N2A O12A 1.23(2) .
N2A O13A 1.28(2) .
C109 C110 1.53(2) .
C109 C109 1.62(3) 2_455
C109 H10V 0.97 .
C109 H10W 0.97 .
C111 C110 1.47(2) .
C111 H11H 0.96 .
C111 H11I 0.96 .
C111 H11J 0.96 .
C110 H11K 0.97 .
C110 H11L 0.97 .
C114 C113 1.29(2) .
C114 C114 1.41(3) 2_676
C114 H11M 0.97 .
C114 H11N 0.97 .
C112 C113 1.473(19) .
C112 H11O 0.96 .
C112 H11P 0.96 .
C112 H11Q 0.96 .
C113 H11R 0.97 .
C113 H11S 0.97 .
C99A C10A 1.33(3) .
C99A N1B 1.91(2) .
C99A H99C 0.97 .
C99A H99D 0.97 .
C98A C97A 1.51(3) .
C98A H98D 0.96 .
C98A H98E 0.96 .
C98A H98F 0.96 .
C97A N1B 1.56(2) .
C97A H97C 0.97 .
C97A H97D 0.97 .
C10A H10S 0.96 .
C10A H10T 0.96 .
C10A H10U 0.96 .
N1B C11A 1.49(3) .
N1B H1B 0.98 .
C12A C11A 1.36(4) .
C12A H12G 0.96 .
C12A H12H 0.96 .
C12A H12I 0.96 .
O11B N2B 1.25(4) .
N2B O12B 1.24(5) .
N2B O13B 1.30(6) .
C107 C108 1.61(4) .
C107 H10N 0.97 .
C107 H10O 0.97 .
C108 H10P 0.96 .
C108 H10Q 0.96 .
C108 H10R 0.96 .
C11A H11F 0.97 .
C11A H11G 0.97 .
C99B H99A 0.97 .
C99B H99B 0.97 .

loop_
_geom_hbond_atom_site_label_D
_geom_hbond_atom_site_label_H
_geom_hbond_atom_site_label_A
_geom_hbond_distance_DH
_geom_hbond_distance_HA
_geom_hbond_distance_DA
_geom_hbond_angle_DHA
N1B H1B S2 0.98 2.5 3.439(16) 161.5
N3 H3A O11A 0.98 1.77 2.74(2) 170

loop_
_geom_torsion_atom_site_label_1
_geom_torsion_atom_site_label_2
_geom_torsion_atom_site_label_3
_geom_torsion_atom_site_label_4
_geom_torsion
_geom_torsion_site_symmetry_1
O3 Si1 O1 C1 -105.7(5) .
O2 Si1 O1 C1 141.3(5) .
S1 Si1 O1 C1 21.3(5) .
O3 Si1 O2 C13 -153.3(5) .
O1 Si1 O2 C13 -35.8(5) .
S1 Si1 O2 C13 83.1(5) .
O8 Si3 O3AA C49 -154.8(5) .
O7 Si3 O3AA C49 -39.1(5) .
S3 Si3 O3AA C49 81.1(5) .
O3 Si2 O4 C25 -113.4(4) .
O5 Si2 O4 C25 139.6(4) .
S2 Si2 O4 C25 12.9(5) .
O8 Si3 O7 C61 -101.6(5) .
O3AA Si3 O7 C61 146.3(5) .
S3 Si3 O7 C61 25.8(5) .
O8 Si4 O9 C73 -108.5(5) .
O10 Si4 O9 C73 141.8(5) .
S4 Si4 O9 C73 16.0(6) .
O8 Si4 O10 C85 -147.2(5) .
O9 Si4 O10 C85 -32.5(5) .
S4 Si4 O10 C85 89.4(5) .
O3 Si2 O5 C37 -159.0(5) .
O4 Si2 O5 C37 -45.8(5) .
S2 Si2 O5 C37 75.3(5) .
O9 Si4 O8 Si3 132.0(13) .
O10 Si4 O8 Si3 -115.5(14) .
S4 Si4 O8 Si3 9.7(14) .
O3AA Si3 O8 Si4 -134.6(13) .
O7 Si3 O8 Si4 112.4(14) .
S3 Si3 O8 Si4 -12.7(14) .
C1 C6 C4BA C4 0.2(10) .
C10 C6 C4BA C4 179.4(7) .
C6 C4BA C4 C3 -0.3(12) .
Si1 O1 C1 C6 -94.8(6) .
Si1 O1 C1 C2 89.4(7) .
C4BA C6 C1 O1 -176.0(5) .
C10 C6 C1 O1 4.8(9) .
C4BA C6 C1 C2 -0.5(9) .
C10 C6 C1 C2 -179.6(6) .
C3 C2 C1 O1 176.3(6) .
C7 C2 C1 O1 0.4(10) .
C3 C2 C1 C6 0.7(11) .
C7 C2 C1 C6 -175.2(7) .
C3 C2 C7 C9 -87.2(11) .
C1 C2 C7 C9 88.5(10) .
C3 C2 C7 C8 40.4(11) .
C1 C2 C7 C8 -143.9(8) .
C4BA C4 C3 C2 0.6(13) .
C1 C2 C3 C4 -0.8(12) .
C7 C2 C3 C4 175.2(8) .
Si1 O2 C13 C14 -98.6(7) .
Si1 O2 C13 C18 83.8(7) .
C4BA C6 C10 C12 -59.4(8) .
C1 C6 C10 C12 119.7(7) .
C4BA C6 C10 C11 64.9(8) .
C1 C6 C10 C11 -116.0(7) .
C27 C26 C31 C32 62.1(10) .
C25 C26 C31 C32 -119.9(8) .
C27 C26 C31 C33 -61.8(10) .
C25 C26 C31 C33 116.2(8) .
O2 C13 C14 C15 178.7(6) .
C18 C13 C14 C15 -3.8(10) .
O2 C13 C14 C19 -3.4(10) .
C18 C13 C14 C19 174.1(7) .
C14 C13 C18 C17 5.3(11) .
O2 C13 C18 C17 -177.1(6) .
C14 C13 C18 C22 -174.6(7) .
O2 C13 C18 C22 3.0(10) .
C23 C22 C18 C17 -65.8(10) .
C24 C22 C18 C17 57.9(9) .
C23 C22 C18 C13 114.1(8) .
C24 C22 C18 C13 -122.2(8) .
Si2 O4 C25 C26 83.3(7) .
Si2 O4 C25 C30 -100.2(6) .
C27 C26 C25 O4 178.1(7) .
C31 C26 C25 O4 0.1(10) .
C27 C26 C25 C30 1.6(11) .
C31 C26 C25 C30 -176.4(7) .
C29 C30 C25 O4 -179.2(6) .
C34 C30 C25 O4 3.0(9) .
C29 C30 C25 C26 -2.7(10) .
C34 C30 C25 C26 179.4(6) .
C13 C14 C19 C20 122.5(7) .
C15 C14 C19 C20 -59.7(9) .
C13 C14 C19 C21 -114.0(7) .
C15 C14 C19 C21 63.8(9) .
C13 C18 C17 C16 -3.9(13) .
C22 C18 C17 C16 176.0(8) .
C25 C26 C27 C28 0.5(13) .
C31 C26 C27 C28 178.6(8) .
C13 C14 C15 C16 0.8(12) .
C19 C14 C15 C16 -177.2(8) .
C26 C27 C28 C29 -1.5(14) .
C14 C15 C16 C17 0.5(14) .
C18 C17 C16 C15 1.1(14) .
C25 C30 C29 C28 1.7(12) .
C34 C30 C29 C28 179.6(7) .
C27 C28 C29 C30 0.4(13) .
Si2 O5 C37 C42 90.4(6) .
Si2 O5 C37 C38 -92.3(6) .
O5 C37 C38 C39 177.3(5) .
C42 C37 C38 C39 -5.6(9) .
O5 C37 C38 C43 -7.5(8) .
C42 C37 C38 C43 169.6(6) .
C41 C40 C39 C38 1.2(10) .
C37 C38 C39 C40 2.2(9) .
C43 C38 C39 C40 -173.1(6) .
O5 C37 C42 C41 -177.5(5) .
C38 C37 C42 C41 5.3(9) .
O5 C37 C42 C46 3.0(8) .
C38 C37 C42 C46 -174.1(5) .
C39 C40 C41 C42 -1.6(10) .
C37 C42 C41 C40 -1.6(9) .
C46 C42 C41 C40 177.9(6) .
C29 C30 C34 C35 -62.3(9) .
C25 C30 C34 C35 115.5(7) .
C29 C30 C34 C36 61.7(9) .
C25 C30 C34 C36 -120.5(6) .
C64 C63 C62 C61 -0.6(8) .
C64 C63 C62 C67 -178.4(6) .
C62 C63 C64 C65 -2.2(9) .
Si3 O7 C61 C66 -85.0(7) .
Si3 O7 C61 C62 96.7(6) .
C65 C66 C61 O7 178.0(5) .
C70 C66 C61 O7 -3.4(9) .
C65 C66 C61 C62 -3.7(9) .
C70 C66 C61 C62 174.9(6) .
C63 C62 C61 O7 -178.1(5) .
C67 C62 C61 O7 -0.3(8) .
C63 C62 C61 C66 3.6(8) .
C67 C62 C61 C66 -178.6(6) .
C63 C64 C65 C66 2.1(10) .
C61 C66 C65 C64 0.8(10) .
C70 C66 C65 C64 -177.8(7) .
C53 C54 C58 C59 -57.6(8) .
C49 C54 C58 C59 125.9(6) .
C53 C54 C58 C60 65.8(7) .
C49 C54 C58 C60 -110.7(7) .
C37 C38 C43 C44 123.0(6) .
C39 C38 C43 C44 -62.0(8) .
C37 C38 C43 C45 -113.8(7) .
C39 C38 C43 C45 61.2(8) .
Si3 O3AA C49 C54 -95.8(6) .
Si3 O3AA C49 C50 86.0(6) .
C53 C54 C49 O3AA 179.6(5) .
C58 C54 C49 O3AA -3.9(9) .
C53 C54 C49 C50 -2.3(9) .
C58 C54 C49 C50 174.2(6) .
C37 C42 C46 C47 -119.7(6) .
C41 C42 C46 C47 60.9(7) .
C37 C42 C46 C48 115.8(6) .
C41 C42 C46 C48 -63.7(7) .
O3AA C49 C50 C51 -180.0(5) .
C54 C49 C50 C51 1.9(9) .
O3AA C49 C50 C55 5.1(9) .
C54 C49 C50 C55 -173.0(6) .
C63 C62 C67 C68 -109.3(7) .
C61 C62 C67 C68 73.0(7) .
C63 C62 C67 C69 13.7(9) .
C61 C62 C67 C69 -164.1(6) .
C51 C50 C55 C57 42.3(10) .
C49 C50 C55 C57 -142.9(9) .
C51 C50 C55 C56 -85.0(10) .
C49 C50 C55 C56 89.8(9) .
C51 C52 C53 C54 0.9(11) .
C49 C54 C53 C52 0.9(10) .
C58 C54 C53 C52 -175.8(6) .
C53 C52 C51 C50 -1.3(11) .
C49 C50 C51 C52 0.0(10) .
C55 C50 C51 C52 175.0(6) .
Si4 O9 C73 C78 -99.5(6) .
Si4 O9 C73 C74 83.9(7) .
C61 C66 C70 C71 142.3(7) .
C65 C66 C70 C71 -39.1(10) .
C61 C66 C70 C72 -93.2(7) .
C65 C66 C70 C72 85.3(9) .
O9 C73 C74 C75 175.8(6) .
C78 C73 C74 C75 -0.7(10) .
O9 C73 C74 C79 0.0(9) .
C78 C73 C74 C79 -176.5(6) .
C73 C74 C75 C76 1.6(12) .
C79 C74 C75 C76 177.5(8) .
O9 C73 C78 C77 -177.1(6) .
C74 C73 C78 C77 -0.6(10) .
O9 C73 C78 C82 1.1(9) .
C74 C73 C78 C82 177.6(6) .
C77 C78 C82 C83 -53.1(9) .
C73 C78 C82 C83 128.8(8) .
C77 C78 C82 C84 69.8(9) .
C73 C78 C82 C84 -108.3(8) .
C75 C74 C79 C80 -83.9(10) .
C73 C74 C79 C80 91.8(8) .
C75 C74 C79 C81 41.6(11) .
C73 C74 C79 C81 -142.7(8) .
C73 C78 C77 C76 1.1(11) .
C82 C78 C77 C76 -177.1(7) .
C74 C75 C76 C77 -1.2(13) .
C78 C77 C76 C75 -0.2(13) .
C87 C86 C85 O10 -177.1(6) .
C91 C86 C85 O10 5.4(9) .
C87 C86 C85 C90 4.0(10) .
C91 C86 C85 C90 -173.6(6) .
Si4 O10 C85 C86 83.2(7) .
Si4 O10 C85 C90 -97.8(6) .
C85 C86 C91 C92 115.3(7) .
C87 C86 C91 C92 -62.2(8) .
C85 C86 C91 C93 -121.9(7) .
C87 C86 C91 C93 60.6(8) .
C86 C85 C90 C89 -4.2(10) .
O10 C85 C90 C89 176.8(6) .
C86 C85 C90 C94 172.1(6) .
O10 C85 C90 C94 -6.9(9) .
C85 C86 C87 C88 -0.2(11) .
C91 C86 C87 C88 177.4(7) .
C89 C90 C94 C95 -70.2(8) .
C85 C90 C94 C95 113.7(7) .
C89 C90 C94 C96 53.3(9) .
C85 C90 C94 C96 -122.8(7) .
C86 C87 C88 C89 -3.1(12) .
C87 C88 C89 C90 2.8(12) .
C85 C90 C89 C88 0.7(10) .
C94 C90 C89 C88 -175.6(7) .
C97B N1A C11B C12B -174(2) .
C99B N1A C11B C12B 60(2) .
C11B N1A C97B C98B -72(3) .
C99B N1A C97B C98B 40(3) .
C107 N3 C103 C104 -70(3) .
C105 N3 C103 C104 163(2) .
C103 N3 C105 C106 49(3) .
C107 N3 C105 C106 -78(3) .
C109 C109 C110 C111 176.8(18) 2_455
C114 C114 C113 C112 -179(2) 2_676
C98A C97A N1B C11A 169(2) .
C98A C97A N1B C99A 46(2) .
C103 N3 C107 C108 174(2) .
C105 N3 C107 C108 -61(3) .
C97A N1B C11A C12A 160(3) .
C99A N1B C11A C12A -85(4) .
C97B N1A C99B C10B 105(2) .
C11B N1A C99B C10B -127.6(16) .

loop_
_platon_squeeze_void_nr
_platon_squeeze_void_average_x
_platon_squeeze_void_average_y
_platon_squeeze_void_average_z
_platon_squeeze_void_volume
_platon_squeeze_void_count_electrons
_platon_squeeze_void_content
1 0.500 0.500 1.000 444 42 ' '
